data_1501704
loop_
_publ_author_name
'Yang, Yang'
'Samas, Brian'
'Kennedy, Vance O.'
'Macikenas, Dainius'
'Chaloux, Brian L.'
'Miller, Jacob A.'
'Speer, Jr, Richard L'
'Protasiewicz, John'
'Pinkerton, A. Alan'
'Kenney, Malcolm E.'

_publ_section_title
;
 Long, directional interactions in cofacial silicon phthalocyanine
 oligomers.
;
_journal_issue 45
_journal_name_full 'The journal of physical chemistry. A'
_journal_page_first 12474
_journal_page_last 12485
_journal_paper_doi 10.1021/jp2019445
_journal_volume 115
_journal_year 2011
_chemical_formula_sum 'C149 H114 N32 O9 Si10'
_chemical_formula_weight 2777.62
_chemical_name_systematic
; 
 ? 
;
_space_group_IT_number 14
_symmetry_cell_setting monoclinic
_symmetry_space_group_name_Hall '-P 2yn'
_symmetry_space_group_name_H-M 'P 1 21/n 1'
_atom_sites_solution_hydrogens geom
_atom_sites_solution_primary direct
_atom_sites_solution_secondary difmap
_audit_creation_method SHELXL-97
_cell_angle_alpha 90.00
_cell_angle_beta 94.737(3)
_cell_angle_gamma 90.00
_cell_formula_units_Z 4
_cell_length_a 13.6979(9)
_cell_length_b 26.0454(18)
_cell_length_c 36.932(3)
_cell_measurement_temperature 100(1)
_cell_volume 13131.1(16)
_computing_cell_refinement 'Siemens SAINT'
_computing_data_collection 'Siemens SMART'
_computing_data_reduction 'Siemens SAINT'
_computing_molecular_graphics 'Siemens SHELXTL'
_computing_publication_material 'Siemens SHELXTL'
_computing_structure_refinement 'SHELXL-97 (Sheldrick, 1997)'
_computing_structure_solution 'SHELXS-97 (Sheldrick, 1997)'
_diffrn_ambient_temperature 100(1)
_diffrn_measured_fraction_theta_full 0.999
_diffrn_measured_fraction_theta_max 0.999
_diffrn_measurement_device_type 'Siemens SMART CCD'
_diffrn_measurement_method '\w scans'
_diffrn_radiation_monochromator graphite
_diffrn_radiation_source 'fine-focus sealed tube'
_diffrn_radiation_type MoK\a
_diffrn_radiation_wavelength 0.71073
_diffrn_reflns_av_R_equivalents 0.0561
_diffrn_reflns_av_sigmaI/netI 0.0654
_diffrn_reflns_limit_h_max 15
_diffrn_reflns_limit_h_min -16
_diffrn_reflns_limit_k_max 30
_diffrn_reflns_limit_k_min -30
_diffrn_reflns_limit_l_max 43
_diffrn_reflns_limit_l_min -24
_diffrn_reflns_number 70291
_diffrn_reflns_theta_full 25.00
_diffrn_reflns_theta_max 25.00
_diffrn_reflns_theta_min 1.11
_exptl_absorpt_coefficient_mu 0.177
_exptl_absorpt_process_details
;
Empirical :Multipole Expansion (Blessing, 1995) 
;
_exptl_crystal_density_diffrn 1.405
_exptl_crystal_density_method 'not measured'
_exptl_crystal_F_000 5776
_refine_diff_density_max 1.048
_refine_diff_density_min -0.483
_refine_diff_density_rms 0.083
_refine_ls_extinction_coef 0.000001(11)
_refine_ls_extinction_expression Fc^*^=kFc[1+0.001xFc^2^\l^3^/sin(2\q)]^-1/4^
_refine_ls_extinction_method SHELXL
_refine_ls_goodness_of_fit_ref 1.031
_refine_ls_hydrogen_treatment mixed
_refine_ls_matrix_type full
_refine_ls_number_parameters 2028
_refine_ls_number_reflns 23079
_refine_ls_number_restraints 0
_refine_ls_restrained_S_all 1.031
_refine_ls_R_factor_all 0.1000
_refine_ls_R_factor_gt 0.0681
_refine_ls_shift/su_max 0.079
_refine_ls_shift/su_mean 0.011
_refine_ls_structure_factor_coef Fsqd
_refine_ls_weighting_details 'calc w=1/[\s^2^(Fo^2^)+(0.0617P)^2^+32.5333P] where P=(Fo^2^+2Fc^2^)/3'
_refine_ls_weighting_scheme calc
_refine_ls_wR_factor_gt 0.1558
_refine_ls_wR_factor_ref 0.1706
_reflns_number_gt 16366
_reflns_number_total 23079
_reflns_threshold_expression >2sigma(I)
_cod_data_source_file jp2019445_si_002.cif
_cod_data_source_block new2
_cod_depositor_comments
;
The following automatic conversions were performed:

'_symmetry_cell_setting' value 'Monoclinic' changed to 'monoclinic'
according to /home/saulius/struct/CIF-dictionaries/cif_core.dic
dictionary named 'cif_core.dic' version 2.4.1 from 2010-06-29.

Automatic conversion script
Id: cif_fix_values 1715 2011-07-08 13:25:40Z adriana 

The following automatic conversions were performed:
'_symmetry_space_group_number' data item was removed -- it should
have been renamed to '_space_group_IT_number' as specified in the
replacement file
'/home/antanas/src/cod-tools/trunk/data/replacement-values/replacement_tags.lst',
but the replacement data item was already present in the data block
and had the same value as the '_symmetry_space_group_number' data
item.

Automatic conversion script
Id: cif_correct_tags 4998 2017-03-02 13:24:31Z antanas 
;
_cod_original_cell_volume 13131.2(16)
_cod_original_sg_symbol_H-M P2(1)/n
_cod_database_code 1501704

loop_
_symmetry_equiv_pos_as_xyz
'x, y, z'
'-x+1/2, y+1/2, -z+1/2'
'-x, -y, -z'
'x-1/2, -y-1/2, z-1/2'

loop_
_atom_site_label
_atom_site_type_symbol
_atom_site_fract_x
_atom_site_fract_y
_atom_site_fract_z
_atom_site_U_iso_or_equiv
_atom_site_adp_type
_atom_site_occupancy
_atom_site_symmetry_multiplicity
_atom_site_calc_flag
_atom_site_refinement_flags
_atom_site_disorder_assembly
_atom_site_disorder_group
Si1 Si 0.58728(8) -0.12748(4) 0.14088(3) 0.0239(3) Uani 1 1 d . . .
Si2 Si 0.21541(8) -0.13114(4) 0.09511(3) 0.0218(2) Uani 1 1 d . . .
Si3 Si 0.38542(8) -0.07258(4) 0.13581(3) 0.0156(2) Uani 1 1 d . . .
Si4 Si 0.35947(7) 0.04796(4) 0.12208(2) 0.0109(2) Uani 1 1 d . . .
Si5 Si 0.36179(7) 0.17534(4) 0.12399(3) 0.0108(2) Uani 1 1 d . . .
Si6 Si 0.36439(7) 0.30287(4) 0.12445(3) 0.0115(2) Uani 1 1 d . . .
Si7 Si 0.37142(7) 0.43015(4) 0.12703(3) 0.0136(2) Uani 1 1 d . . .
Si8 Si 0.36930(8) 0.55177(4) 0.11455(3) 0.0175(2) Uani 1 1 d . . .
Si9 Si 0.54789(9) 0.60897(4) 0.15300(3) 0.0252(3) Uani 1 1 d . . .
Si10 Si 0.17316(8) 0.61385(4) 0.11224(3) 0.0257(3) Uani 1 1 d . . .
O1 O 0.50184(18) -0.08363(10) 0.13443(7) 0.0202(6) Uani 1 1 d . . .
O2 O 0.32711(18) -0.11635(10) 0.11068(7) 0.0194(6) Uani 1 1 d . . .
O3 O 0.35847(18) -0.01737(9) 0.11913(6) 0.0150(6) Uani 1 1 d . . .
O4 O 0.35988(17) 0.11149(9) 0.12374(6) 0.0139(5) Uani 1 1 d . . .
O5 O 0.36311(17) 0.23953(9) 0.12422(6) 0.0137(5) Uani 1 1 d . . .
O6 O 0.36517(17) 0.36714(9) 0.12488(6) 0.0139(5) Uani 1 1 d . . .
O7 O 0.38142(19) 0.49540(9) 0.13080(6) 0.0181(6) Uani 1 1 d . . .
O8 O 0.4361(2) 0.59143(10) 0.13967(7) 0.0259(6) Uani 1 1 d . . .
O9 O 0.2558(2) 0.56888(10) 0.11627(7) 0.0253(6) Uani 1 1 d . . .
N1 N 0.2262(2) 0.04675(11) 0.10075(8) 0.0130(6) Uani 1 1 d . . .
N2 N 0.3122(2) 0.04392(11) 0.16989(8) 0.0123(6) Uani 1 1 d . . .
N3 N 0.4920(2) 0.04576(11) 0.14357(8) 0.0131(6) Uani 1 1 d . . .
N4 N 0.4059(2) 0.05037(11) 0.07443(7) 0.0123(6) Uani 1 1 d . . .
N5 N 0.2524(2) 0.05450(11) 0.03696(8) 0.0153(7) Uani 1 1 d . . .
N6 N 0.1369(2) 0.03723(12) 0.15448(8) 0.0182(7) Uani 1 1 d . . .
N7 N 0.4652(2) 0.04483(11) 0.20760(8) 0.0159(7) Uani 1 1 d . . .
N8 N 0.5815(2) 0.05034(12) 0.08990(8) 0.0176(7) Uani 1 1 d . . .
N9 N 0.2892(2) 0.17668(11) 0.07656(8) 0.0120(6) Uani 1 1 d . . .
N10 N 0.2401(2) 0.17461(11) 0.14683(8) 0.0123(6) Uani 1 1 d . . .
N11 N 0.4334(2) 0.17356(11) 0.17128(8) 0.0121(6) Uani 1 1 d . . .
N12 N 0.4832(2) 0.17537(11) 0.10118(8) 0.0137(6) Uani 1 1 d . . .
N13 N 0.4233(2) 0.17934(11) 0.03762(8) 0.0145(7) Uani 1 1 d . . .
N14 N 0.1228(2) 0.17635(11) 0.09390(8) 0.0151(7) Uani 1 1 d . . .
N15 N 0.3001(2) 0.16990(11) 0.21036(8) 0.0137(6) Uani 1 1 d . . .
N16 N 0.6005(2) 0.17400(12) 0.15419(8) 0.0166(7) Uani 1 1 d . . .
N17 N 0.2328(2) 0.30441(11) 0.10137(8) 0.0143(6) Uani 1 1 d . . .
N18 N 0.3133(2) 0.30156(11) 0.17175(8) 0.0124(6) Uani 1 1 d . . .
N19 N 0.4958(2) 0.30203(11) 0.14735(8) 0.0142(6) Uani 1 1 d . . .
N20 N 0.4154(2) 0.30381(11) 0.07719(8) 0.0121(6) Uani 1 1 d . . .
N21 N 0.2644(2) 0.30601(11) 0.03771(8) 0.0155(7) Uani 1 1 d . . .
N22 N 0.1385(2) 0.30263(11) 0.15435(8) 0.0145(6) Uani 1 1 d . . .
N23 N 0.4645(2) 0.29737(11) 0.21091(8) 0.0146(7) Uani 1 1 d . . .
N24 N 0.5901(2) 0.30426(11) 0.09433(8) 0.0153(7) Uani 1 1 d . . .
N25 N 0.3020(2) 0.43616(11) 0.07953(8) 0.0154(7) Uani 1 1 d . . .
N26 N 0.2482(2) 0.43285(11) 0.14845(8) 0.0153(7) Uani 1 1 d . . .
N27 N 0.4397(2) 0.42624(11) 0.17442(8) 0.0141(6) Uani 1 1 d . . .
N28 N 0.4941(2) 0.42976(11) 0.10534(8) 0.0150(7) Uani 1 1 d . . .
N29 N 0.4373(2) 0.42920(12) 0.04137(8) 0.0190(7) Uani 1 1 d . . .
N30 N 0.1352(2) 0.44654(12) 0.09540(8) 0.0207(7) Uani 1 1 d . . .
N31 N 0.3032(2) 0.41907(11) 0.21183(8) 0.0165(7) Uani 1 1 d . . .
N32 N 0.6086(2) 0.43057(12) 0.15901(8) 0.0199(7) Uani 1 1 d . . .
C1 C 0.1973(3) 0.05056(13) 0.06451(9) 0.0135(8) Uani 1 1 d . . .
C2 C 0.0911(3) 0.04693(14) 0.05903(10) 0.0179(8) Uani 1 1 d . . .
C3 C 0.0260(3) 0.04931(15) 0.02822(11) 0.0237(9) Uani 1 1 d . . .
H3 H 0.0476 0.0557 0.0054 0.028 Uiso 1 1 calc R . .
C4 C -0.0723(3) 0.0419(2) 0.03272(12) 0.0363(12) Uani 1 1 d . . .
C5 C -0.1046(3) 0.0309(2) 0.06659(12) 0.0428(13) Uani 1 1 d . . .
C6 C -0.0402(3) 0.0296(2) 0.09732(13) 0.0372(12) Uani 1 1 d . . .
C7 C 0.0577(3) 0.03844(16) 0.09326(10) 0.0214(9) Uani 1 1 d . . .
C8 C 0.1434(3) 0.04017(14) 0.11901(10) 0.0174(8) Uani 1 1 d . . .
C9 C 0.2160(3) 0.04054(13) 0.17774(9) 0.0148(8) Uani 1 1 d . . .
C10 C 0.2103(3) 0.04122(14) 0.21688(10) 0.0175(8) Uani 1 1 d . . .
C11 C 0.1315(3) 0.04027(14) 0.23852(10) 0.0190(8) Uani 1 1 d . . .
C12 C 0.1533(3) 0.04241(15) 0.27586(11) 0.0224(9) Uani 1 1 d . . .
C13 C 0.2505(3) 0.04560(15) 0.29121(11) 0.0225(9) Uani 1 1 d . . .
C14 C 0.3281(3) 0.04660(14) 0.26957(10) 0.0198(8) Uani 1 1 d . . .
C15 C 0.3066(3) 0.04456(13) 0.23224(10) 0.0153(8) Uani 1 1 d . . .
C16 C 0.3682(3) 0.04508(13) 0.20231(9) 0.0128(8) Uani 1 1 d . . .
C17 C 0.5211(3) 0.04447(13) 0.18012(9) 0.0134(8) Uani 1 1 d . . .
C18 C 0.6270(3) 0.04421(14) 0.18540(10) 0.0172(8) Uani 1 1 d . . .
C19 C 0.6913(3) 0.04379(15) 0.21692(11) 0.0225(9) Uani 1 1 d . . .
H19 H 0.6686 0.0415 0.2399 0.027 Uiso 1 1 calc R . .
C20 C 0.7897(3) 0.04695(18) 0.21224(12) 0.0318(10) Uani 1 1 d . . .
C21 C 0.8242(3) 0.05111(19) 0.17762(12) 0.0334(11) Uani 1 1 d . . .
C22 C 0.7604(3) 0.05148(17) 0.14673(11) 0.0279(10) Uani 1 1 d . . .
C23 C 0.6603(3) 0.04688(14) 0.15129(10) 0.0179(8) Uani 1 1 d . . .
C24 C 0.5760(3) 0.04729(14) 0.12515(10) 0.0176(8) Uani 1 1 d . . .
C25 C 0.5026(3) 0.05250(14) 0.06661(10) 0.0157(8) Uani 1 1 d . . .
C26 C 0.5079(3) 0.05842(14) 0.02787(10) 0.0171(8) Uani 1 1 d . . .
C27 C 0.5868(3) 0.06203(14) 0.00639(10) 0.0200(8) Uani 1 1 d . . .
C28 C 0.5648(3) 0.06673(15) -0.03059(11) 0.0218(9) Uani 1 1 d . . .
C29 C 0.4679(3) 0.06819(15) -0.04598(11) 0.0234(9) Uani 1 1 d . . .
C30 C 0.3896(3) 0.06439(15) -0.02468(10) 0.0195(8) Uani 1 1 d . . .
C31 C 0.4117(3) 0.05985(13) 0.01248(10) 0.0161(8) Uani 1 1 d . . .
C32 C 0.3497(3) 0.05457(13) 0.04244(9) 0.0139(8) Uani 1 1 d . . .
C33 C 0.3297(3) 0.17860(13) 0.04383(9) 0.0133(8) Uani 1 1 d . . .
C34 C 0.2520(3) 0.17926(13) 0.01450(10) 0.0155(8) Uani 1 1 d . . .
C35 C 0.2551(3) 0.18022(15) -0.02302(11) 0.0212(9) Uani 1 1 d . . .
C36 C 0.1659(3) 0.17998(16) -0.04382(11) 0.0262(9) Uani 1 1 d . . .
H36 H 0.1649 0.1804 -0.0690 0.031 Uiso 1 1 calc R . .
C37 C 0.0773(3) 0.17906(17) -0.02730(11) 0.0284(10) Uani 1 1 d . . .
C38 C 0.0748(3) 0.17810(15) 0.01012(11) 0.0223(9) Uani 1 1 d . . .
C39 C 0.1645(3) 0.17835(14) 0.03086(10) 0.0170(8) Uani 1 1 d . . .
C40 C 0.1893(3) 0.17696(13) 0.06961(10) 0.0139(8) Uani 1 1 d . . .
C41 C 0.1471(2) 0.17504(13) 0.12910(10) 0.0132(8) Uani 1 1 d . . .
C42 C 0.0752(3) 0.17374(14) 0.15591(10) 0.0173(8) Uani 1 1 d . . .
C43 C -0.0262(3) 0.17456(17) 0.15211(12) 0.0262(9) Uani 1 1 d . . .
C44 C -0.0747(3) 0.17287(18) 0.18362(12) 0.0305(10) Uani 1 1 d . . .
C45 C -0.0230(3) 0.16930(16) 0.21765(12) 0.0272(10) Uani 1 1 d . . .
C46 C 0.0783(3) 0.16834(14) 0.22146(11) 0.0203(9) Uani 1 1 d . . .
C47 C 0.1267(3) 0.17070(13) 0.18970(10) 0.0166(8) Uani 1 1 d . . .
C48 C 0.2299(3) 0.17178(13) 0.18343(10) 0.0146(8) Uani 1 1 d . . .
C49 C 0.3938(3) 0.17098(13) 0.20421(9) 0.0132(8) Uani 1 1 d . . .
C50 C 0.4718(3) 0.16926(13) 0.23329(10) 0.0166(8) Uani 1 1 d . . .
C51 C 0.4695(3) 0.16579(14) 0.27099(10) 0.0193(8) Uani 1 1 d . . .
C52 C 0.5592(3) 0.16390(15) 0.29132(11) 0.0241(9) Uani 1 1 d . . .
C53 C 0.6476(3) 0.16543(16) 0.27497(11) 0.0260(10) Uani 1 1 d . . .
C54 C 0.6491(3) 0.16869(15) 0.23776(10) 0.0199(8) Uani 1 1 d . . .
C55 C 0.5588(3) 0.17013(13) 0.21699(9) 0.0145(8) Uani 1 1 d . . .
C56 C 0.5344(3) 0.17318(14) 0.17823(10) 0.0147(8) Uani 1 1 d . . .
C57 C 0.5764(3) 0.17503(14) 0.11868(10) 0.0159(8) Uani 1 1 d . . .
C58 C 0.6482(3) 0.17688(14) 0.09242(10) 0.0158(8) Uani 1 1 d . . .
C59 C 0.7499(3) 0.17636(17) 0.09617(11) 0.0258(9) Uani 1 1 d . . .
C60 C 0.7988(3) 0.17846(18) 0.06513(12) 0.0312(10) Uani 1 1 d . . .
C61 C 0.7470(3) 0.18097(16) 0.03073(12) 0.0245(9) Uani 1 1 d . . .
C62 C 0.6459(3) 0.18078(14) 0.02645(11) 0.0179(8) Uani 1 1 d . . .
C63 C 0.5970(3) 0.17874(13) 0.05841(10) 0.0155(8) Uani 1 1 d . . .
C64 C 0.4942(3) 0.17808(13) 0.06451(9) 0.0135(8) Uani 1 1 d . . .
C65 C 0.2067(3) 0.30644(13) 0.06494(10) 0.0148(8) Uani 1 1 d . . .
C66 C 0.1004(3) 0.30776(14) 0.05841(10) 0.0171(8) Uani 1 1 d . . .
C67 C 0.0373(3) 0.30896(15) 0.02675(10) 0.0215(9) Uani 1 1 d . . .
H67 H 0.0612 0.3103 0.0039 0.026 Uiso 1 1 calc R . .
C68 C -0.0623(3) 0.30802(18) 0.03065(12) 0.0307(10) Uani 1 1 d . . .
C69 C -0.0981(3) 0.30557(18) 0.06484(12) 0.0299(10) Uani 1 1 d . . .
C70 C -0.0359(3) 0.30469(17) 0.09628(11) 0.0255(9) Uani 1 1 d . . .
C71 C 0.0646(3) 0.30617(14) 0.09252(10) 0.0173(8) Uani 1 1 d . . .
C72 C 0.1481(2) 0.30446(13) 0.11906(9) 0.0130(7) Uani 1 1 d . . .
C73 C 0.2164(3) 0.30069(13) 0.17847(10) 0.0137(8) Uani 1 1 d . . .
C74 C 0.2077(3) 0.29568(13) 0.21734(10) 0.0168(8) Uani 1 1 d . . .
C75 C 0.1270(3) 0.29127(14) 0.23768(11) 0.0198(8) Uani 1 1 d . . .
C76 C 0.1458(3) 0.28447(15) 0.27462(11) 0.0229(9) Uani 1 1 d . . .
C77 C 0.2416(3) 0.28258(16) 0.29107(11) 0.0232(9) Uani 1 1 d . . .
C78 C 0.3213(3) 0.28720(14) 0.27085(10) 0.0205(9) Uani 1 1 d . . .
H78 H 0.3850 0.2861 0.2818 0.025 Uiso 1 1 calc R . .
C79 C 0.3033(3) 0.29350(13) 0.23359(10) 0.0154(8) Uani 1 1 d . . .
C80 C 0.3678(3) 0.29747(13) 0.20491(9) 0.0139(8) Uani 1 1 d . . .
C81 C 0.5226(3) 0.29979(14) 0.18391(10) 0.0143(8) Uani 1 1 d . . .
C82 C 0.6284(3) 0.30025(14) 0.19027(10) 0.0172(8) Uani 1 1 d . . .
C83 C 0.6914(3) 0.29859(16) 0.22187(11) 0.0210(9) Uani 1 1 d . . .
C84 C 0.7914(3) 0.30014(18) 0.21792(12) 0.0301(10) Uani 1 1 d . . .
C85 C 0.8281(3) 0.30318(19) 0.18365(12) 0.0337(11) Uani 1 1 d . . .
C86 C 0.7645(3) 0.30414(18) 0.15241(12) 0.0274(10) Uani 1 1 d . . .
C87 C 0.6647(3) 0.30269(14) 0.15631(10) 0.0177(8) Uani 1 1 d . . .
C88 C 0.5806(3) 0.30323(14) 0.12966(10) 0.0157(8) Uani 1 1 d . . .
C89 C 0.5125(3) 0.30421(13) 0.07019(9) 0.0130(7) Uani 1 1 d . . .
C90 C 0.5211(3) 0.30381(13) 0.03155(10) 0.0157(8) Uani 1 1 d . . .
C91 C 0.6016(3) 0.30245(15) 0.01083(11) 0.0190(8) Uani 1 1 d . . .
C92 C 0.5836(3) 0.30039(15) -0.02631(11) 0.0223(9) Uani 1 1 d . . .
C93 C 0.4874(3) 0.29960(16) -0.04322(11) 0.0242(9) Uani 1 1 d . . .
C94 C 0.4070(3) 0.30196(15) -0.02254(10) 0.0199(8) Uani 1 1 d . . .
C95 C 0.4258(3) 0.30339(13) 0.01493(10) 0.0157(8) Uani 1 1 d . . .
C96 C 0.3613(3) 0.30455(13) 0.04405(9) 0.0136(8) Uani 1 1 d . . .
C97 C 0.3432(3) 0.43307(14) 0.04675(10) 0.0171(8) Uani 1 1 d . . .
C98 C 0.2673(3) 0.43696(14) 0.01701(10) 0.0200(8) Uani 1 1 d . . .
C99 C 0.2722(3) 0.43558(16) -0.02031(11) 0.0266(10) Uani 1 1 d . . .
C100 C 0.1842(3) 0.44103(18) -0.04163(11) 0.0325(11) Uani 1 1 d . . .
C101 C 0.0953(3) 0.44768(18) -0.02571(12) 0.0333(11) Uani 1 1 d . . .
C102 C 0.0910(3) 0.44896(17) 0.01164(11) 0.0282(10) Uani 1 1 d . . .
C103 C 0.1799(3) 0.44387(14) 0.03288(10) 0.0202(8) Uani 1 1 d . . .
C104 C 0.2036(3) 0.44273(14) 0.07181(10) 0.0176(8) Uani 1 1 d . . .
C105 C 0.1575(3) 0.44116(14) 0.13080(10) 0.0167(8) Uani 1 1 d . . .
C106 C 0.0840(3) 0.44081(15) 0.15684(11) 0.0217(9) Uani 1 1 d . . .
C107 C -0.0163(3) 0.4501(2) 0.15332(12) 0.0369(11) Uani 1 1 d . . .
H107 H -0.0487 0.4588 0.1311 0.044 Uiso 1 1 calc R . .
C108 C -0.0662(3) 0.4457(2) 0.18443(13) 0.0456(14) Uani 1 1 d . . .
C109 C -0.0171(3) 0.4326(2) 0.21762(12) 0.0362(12) Uani 1 1 d . . .
C110 C 0.0829(3) 0.42401(16) 0.22147(11) 0.0249(9) Uani 1 1 d . . .
C111 C 0.1319(3) 0.42889(14) 0.19008(10) 0.0185(8) Uani 1 1 d . . .
C112 C 0.2358(3) 0.42551(13) 0.18466(10) 0.0162(8) Uani 1 1 d . . .
C113 C 0.3974(3) 0.42120(13) 0.20676(9) 0.0155(8) Uani 1 1 d . . .
C114 C 0.4732(3) 0.42019(14) 0.23672(10) 0.0196(8) Uani 1 1 d . . .
C115 C 0.4677(3) 0.41678(15) 0.27419(10) 0.0234(9) Uani 1 1 d . . .
C116 C 0.5554(3) 0.41852(18) 0.29550(11) 0.0306(10) Uani 1 1 d . . .
C117 C 0.6453(3) 0.42274(18) 0.28028(11) 0.0336(11) Uani 1 1 d . . .
C118 C 0.6502(3) 0.42587(17) 0.24317(11) 0.0272(10) Uani 1 1 d . . .
C119 C 0.5625(3) 0.42519(14) 0.22136(10) 0.0198(8) Uani 1 1 d . . .
C120 C 0.5402(3) 0.42805(14) 0.18242(10) 0.0173(8) Uani 1 1 d . . .
C121 C 0.5863(3) 0.43063(14) 0.12342(10) 0.0178(8) Uani 1 1 d . . .
C122 C 0.6597(3) 0.42987(14) 0.09755(10) 0.0193(8) Uani 1 1 d . . .
C123 C 0.7617(3) 0.42827(17) 0.10158(12) 0.0282(10) Uani 1 1 d . . .
C124 C 0.8111(3) 0.42640(19) 0.07090(12) 0.0342(11) Uani 1 1 d . . .
C125 C 0.7605(3) 0.42653(17) 0.03608(12) 0.0308(10) Uani 1 1 d . . .
C126 C 0.6597(3) 0.42736(15) 0.03177(11) 0.0236(9) Uani 1 1 d . . .
C127 C 0.6098(3) 0.42902(14) 0.06322(10) 0.0193(8) Uani 1 1 d . . .
C128 C 0.5064(3) 0.42909(13) 0.06856(9) 0.0162(8) Uani 1 1 d . . .
C129 C 0.7034(3) -0.10058(17) 0.12654(11) 0.0296(10) Uani 1 1 d . . .
H1AA H 0.7151 -0.0676 0.1377 0.044 Uiso 1 1 calc R . .
H1AB H 0.6987 -0.0969 0.1006 0.044 Uiso 1 1 calc R . .
H1AC H 0.7565 -0.1233 0.1340 0.044 Uiso 1 1 calc R . .
C130 C 0.5499(4) -0.18480(18) 0.11298(16) 0.0508(15) Uani 1 1 d . . .
H2AA H 0.6010 -0.2101 0.1155 0.076 Uiso 1 1 calc R . .
H2AB H 0.5387 -0.1749 0.0879 0.076 Uiso 1 1 calc R . .
H2AC H 0.4908 -0.1989 0.1212 0.076 Uiso 1 1 calc R . .
C131 C 0.6024(4) -0.1434(2) 0.18998(13) 0.0491(14) Uani 1 1 d . . .
H3AA H 0.6587 -0.1650 0.1947 0.074 Uiso 1 1 calc R . .
H3AB H 0.5451 -0.1610 0.1967 0.074 Uiso 1 1 calc R . .
H3AC H 0.6112 -0.1123 0.2039 0.074 Uiso 1 1 calc R . .
C132 C 0.1785(3) -0.09406(16) 0.05335(11) 0.0287(10) Uani 1 1 d . . .
H4AA H 0.2190 -0.1037 0.0345 0.043 Uiso 1 1 calc R . .
H4AB H 0.1860 -0.0580 0.0583 0.043 Uiso 1 1 calc R . .
H4AC H 0.1112 -0.1013 0.0457 0.043 Uiso 1 1 calc R . .
C133 C 0.1276(3) -0.11615(18) 0.12938(13) 0.0386(11) Uani 1 1 d . . .
H5AA H 0.1421 -0.1371 0.1505 0.058 Uiso 1 1 calc R . .
H5AB H 0.0621 -0.1230 0.1193 0.058 Uiso 1 1 calc R . .
H5AC H 0.1334 -0.0806 0.1360 0.058 Uiso 1 1 calc R . .
C134 C 0.2175(3) -0.20105(16) 0.08435(13) 0.0333(11) Uani 1 1 d . . .
H6AA H 0.2667 -0.2076 0.0679 0.050 Uiso 1 1 calc R . .
H6AB H 0.1546 -0.2113 0.0733 0.050 Uiso 1 1 calc R . .
H6AC H 0.2321 -0.2202 0.1063 0.050 Uiso 1 1 calc R . .
C135 C 0.3546(3) -0.07929(15) 0.18328(10) 0.0239(9) Uani 1 1 d . . .
H7AA H 0.3603 -0.1147 0.1904 0.036 Uiso 1 1 calc R . .
H7AB H 0.2887 -0.0678 0.1853 0.036 Uiso 1 1 calc R . .
H7AC H 0.3989 -0.0589 0.1988 0.036 Uiso 1 1 calc R . .
C136 C 0.4012(3) 0.55704(16) 0.06670(10) 0.0288(10) Uani 1 1 d . . .
H8AA H 0.3521 0.5401 0.0510 0.043 Uiso 1 1 calc R . .
H8AB H 0.4636 0.5412 0.0644 0.043 Uiso 1 1 calc R . .
H8AC H 0.4044 0.5926 0.0601 0.043 Uiso 1 1 calc R . .
C137 C 0.5426(4) 0.67845(17) 0.16379(14) 0.0417(12) Uani 1 1 d . . .
H9AA H 0.6059 0.6898 0.1738 0.063 Uiso 1 1 calc R . .
H9AB H 0.4953 0.6841 0.1812 0.063 Uiso 1 1 calc R . .
H9AC H 0.5239 0.6974 0.1420 0.063 Uiso 1 1 calc R . .
C138 C 0.6319(3) 0.59546(19) 0.11687(13) 0.0387(11) Uani 1 1 d . . .
H1BA H 0.6362 0.5591 0.1133 0.058 Uiso 1 1 calc R . .
H1BB H 0.6958 0.6089 0.1241 0.058 Uiso 1 1 calc R . .
H1BC H 0.6069 0.6115 0.0946 0.058 Uiso 1 1 calc R . .
C139 C 0.5945(3) 0.57380(19) 0.19500(12) 0.0398(12) Uani 1 1 d . . .
H2BA H 0.6627 0.5814 0.2005 0.060 Uiso 1 1 calc R . .
H2BB H 0.5864 0.5375 0.1912 0.060 Uiso 1 1 calc R . .
H2BC H 0.5583 0.5843 0.2149 0.060 Uiso 1 1 calc R . .
C140 C 0.0570(3) 0.58613(18) 0.12570(12) 0.0336(11) Uani 1 1 d . . .
H3BA H 0.0432 0.5548 0.1126 0.050 Uiso 1 1 calc R . .
H3BB H 0.0046 0.6101 0.1202 0.050 Uiso 1 1 calc R . .
H3BC H 0.0630 0.5791 0.1513 0.050 Uiso 1 1 calc R . .
C141 C 0.1581(4) 0.6354(2) 0.06431(13) 0.0448(13) Uani 1 1 d . . .
H4BA H 0.1455 0.6063 0.0487 0.067 Uiso 1 1 calc R . .
H4BB H 0.2168 0.6523 0.0582 0.067 Uiso 1 1 calc R . .
H4BC H 0.1040 0.6589 0.0612 0.067 Uiso 1 1 calc R . .
C142 C 0.2135(4) 0.66767(18) 0.14326(14) 0.0430(12) Uani 1 1 d . . .
H5BA H 0.1629 0.6932 0.1428 0.064 Uiso 1 1 calc R . .
H5BB H 0.2721 0.6827 0.1354 0.064 Uiso 1 1 calc R . .
H5BC H 0.2263 0.6548 0.1676 0.064 Uiso 1 1 calc R . .
C143 C 0.1420(6) 0.3163(3) -0.0730(2) 0.0361(19) Uiso 0.67 1 d P A 1
H6BA H 0.2087 0.3279 -0.0701 0.054 Uiso 0.67 1 calc PR A 1
H6BB H 0.1272 0.2975 -0.0518 0.054 Uiso 0.67 1 calc PR A 1
H6BC H 0.0991 0.3454 -0.0761 0.054 Uiso 0.67 1 calc PR A 1
C144 C 0.1278(5) 0.2820(3) -0.10591(19) 0.0276(15) Uiso 0.67 1 d P A 1
C145 C 0.0351(6) 0.2609(3) -0.1149(2) 0.027(2) Uiso 0.67 1 d P A 1
H145 H -0.0171 0.2679 -0.1011 0.033 Uiso 0.67 1 calc PR A 1
C146 C 0.0233(6) 0.2293(3) -0.1451(2) 0.0441(19) Uiso 0.67 1 d P A 1
H146 H -0.0382 0.2155 -0.1516 0.053 Uiso 0.67 1 calc PR A 1
C147 C 0.0999(7) 0.2177(4) -0.1657(3) 0.054(3) Uiso 0.67 1 d P A 1
H147 H 0.0904 0.1957 -0.1855 0.065 Uiso 0.67 1 calc PR A 1
C148 C 0.1911(6) 0.2391(3) -0.1565(2) 0.0436(19) Uiso 0.67 1 d P A 1
H148 H 0.2433 0.2314 -0.1702 0.052 Uiso 0.67 1 calc PR A 1
C149 C 0.2049(6) 0.2721(3) -0.1270(2) 0.025(2) Uiso 0.67 1 d P A 1
H149 H 0.2655 0.2875 -0.1215 0.029 Uiso 0.67 1 calc PR A 1
C150 C 0.0908(15) 0.2045(8) -0.1777(5) 0.051(5) Uiso 0.33 1 d P B 3
H7BA H 0.0242 0.1928 -0.1797 0.077 Uiso 0.33 1 calc PR B 3
H7BB H 0.1342 0.1755 -0.1758 0.077 Uiso 0.33 1 calc PR B 3
H7BC H 0.1029 0.2242 -0.1988 0.077 Uiso 0.33 1 calc PR B 3
C151 C 0.1084(10) 0.2375(5) -0.1443(4) 0.032(3) Uiso 0.33 1 d P B 3
C152 C 0.0344(10) 0.2475(6) -0.1233(4) 0.017(4) Uiso 0.33 1 d P B 3
H152 H -0.0271 0.2329 -0.1288 0.021 Uiso 0.33 1 calc PR B 3
C153 C 0.0507(13) 0.2793(7) -0.0940(5) 0.050(4) Uiso 0.33 1 d P B 3
H153 H 0.0002 0.2864 -0.0794 0.060 Uiso 0.33 1 calc PR B 3
C154 C 0.1416(14) 0.3007(8) -0.0861(6) 0.052(5) Uiso 0.33 1 d P B 3
H154 H 0.1522 0.3236 -0.0669 0.062 Uiso 0.33 1 calc PR B 3
C155 C 0.2159(12) 0.2883(6) -0.1067(5) 0.048(4) Uiso 0.33 1 d P B 3
H155 H 0.2783 0.3007 -0.0997 0.058 Uiso 0.33 1 calc PR B 3
C156 C 0.2037(10) 0.2590(6) -0.1365(5) 0.023(4) Uiso 0.33 1 d P B 3
H156 H 0.2543 0.2530 -0.1513 0.027 Uiso 0.33 1 calc PR B 3
H4 H -0.115(3) 0.0408(16) 0.0128(12) 0.028(12) Uiso 1 1 d . . .
H5 H -0.170(3) 0.0250(15) 0.0688(11) 0.025(11) Uiso 1 1 d . . .
H6 H -0.061(3) 0.0230(18) 0.1204(13) 0.039(13) Uiso 1 1 d . . .
H11 H 0.065(4) 0.0397(18) 0.2256(13) 0.046(14) Uiso 1 1 d . . .
H12 H 0.097(3) 0.0418(15) 0.2917(11) 0.024(11) Uiso 1 1 d . . .
H13 H 0.260(3) 0.0481(15) 0.3182(11) 0.022(10) Uiso 1 1 d . . .
H14 H 0.393(3) 0.0495(14) 0.2798(10) 0.015(10) Uiso 1 1 d . . .
H20 H 0.836(3) 0.0452(14) 0.2332(11) 0.018(10) Uiso 1 1 d . . .
H21 H 0.903(4) 0.0533(18) 0.1749(13) 0.050(14) Uiso 1 1 d . . .
H22 H 0.786(3) 0.0550(16) 0.1202(12) 0.035(12) Uiso 1 1 d . . .
H27 H 0.659(3) 0.0633(15) 0.0188(11) 0.025(11) Uiso 1 1 d . . .
H28 H 0.621(3) 0.0704(15) -0.0482(11) 0.022(10) Uiso 1 1 d . . .
H29 H 0.455(3) 0.0687(16) -0.0730(12) 0.030(11) Uiso 1 1 d . . .
H30 H 0.327(3) 0.0670(14) -0.0344(10) 0.014(10) Uiso 1 1 d . . .
H35 H 0.309(3) 0.1809(16) -0.0352(12) 0.029(12) Uiso 1 1 d . . .
H37 H 0.017(3) 0.1787(14) -0.0419(10) 0.014(10) Uiso 1 1 d . . .
H38 H 0.016(3) 0.1781(17) 0.0229(12) 0.034(12) Uiso 1 1 d . . .
H43 H -0.061(3) 0.1788(16) 0.1284(12) 0.031(12) Uiso 1 1 d . . .
H44 H -0.142(3) 0.1749(14) 0.1822(10) 0.016(10) Uiso 1 1 d . . .
H45 H -0.054(3) 0.1703(14) 0.2394(10) 0.014(10) Uiso 1 1 d . . .
H46 H 0.117(3) 0.1644(14) 0.2453(10) 0.015(10) Uiso 1 1 d . . .
H51 H 0.410(4) 0.1684(18) 0.2819(13) 0.041(14) Uiso 1 1 d . . .
H52 H 0.561(3) 0.1612(15) 0.3180(11) 0.021(10) Uiso 1 1 d . . .
H53 H 0.706(3) 0.1635(15) 0.2914(11) 0.024(11) Uiso 1 1 d . . .
H54 H 0.714(3) 0.1712(15) 0.2250(11) 0.026(11) Uiso 1 1 d . . .
H59 H 0.784(3) 0.1719(16) 0.1188(12) 0.028(12) Uiso 1 1 d . . .
H60 H 0.871(4) 0.1799(17) 0.0634(12) 0.041(13) Uiso 1 1 d . . .
H61 H 0.779(3) 0.1806(15) 0.0108(11) 0.018(10) Uiso 1 1 d . . .
H62 H 0.608(3) 0.1827(14) 0.0030(10) 0.012(9) Uiso 1 1 d . . .
H68 H -0.106(3) 0.3083(17) 0.0082(13) 0.037(13) Uiso 1 1 d . . .
H69 H -0.168(3) 0.3061(14) 0.0642(10) 0.016(10) Uiso 1 1 d . . .
H70 H -0.056(3) 0.3034(14) 0.1199(11) 0.012(9) Uiso 1 1 d . . .
H75 H 0.061(3) 0.2938(15) 0.2262(11) 0.022(11) Uiso 1 1 d . . .
H76 H 0.092(3) 0.2812(16) 0.2886(11) 0.026(11) Uiso 1 1 d . . .
H77 H 0.254(3) 0.2766(15) 0.3165(11) 0.021(10) Uiso 1 1 d . . .
H83 H 0.667(4) 0.2972(19) 0.2441(14) 0.051(15) Uiso 1 1 d . . .
H84 H 0.837(3) 0.2975(15) 0.2406(11) 0.025(11) Uiso 1 1 d . . .
H85 H 0.904(4) 0.3032(18) 0.1827(13) 0.046(14) Uiso 1 1 d . . .
H86 H 0.787(3) 0.3033(15) 0.1311(11) 0.019(11) Uiso 1 1 d . . .
H91 H 0.663(3) 0.3054(15) 0.0210(11) 0.023(11) Uiso 1 1 d . . .
H92 H 0.637(3) 0.2962(15) -0.0399(11) 0.023(11) Uiso 1 1 d . . .
H93 H 0.482(3) 0.2977(17) -0.0706(13) 0.036(12) Uiso 1 1 d . . .
H94 H 0.342(3) 0.3005(15) -0.0337(11) 0.025(11) Uiso 1 1 d . . .
H99 H 0.338(4) 0.4327(19) -0.0311(14) 0.053(15) Uiso 1 1 d . . .
H100 H 0.182(3) 0.4384(15) -0.0682(12) 0.026(11) Uiso 1 1 d . . .
H101 H 0.033(4) 0.4507(18) -0.0415(13) 0.048(14) Uiso 1 1 d . . .
H102 H 0.033(3) 0.4544(14) 0.0238(10) 0.018(10) Uiso 1 1 d . . .
H108 H -0.132(3) 0.4578(17) 0.1820(12) 0.033(12) Uiso 1 1 d . . .
H109 H -0.047(3) 0.4296(17) 0.2374(13) 0.035(13) Uiso 1 1 d . . .
H110 H 0.125(3) 0.4155(15) 0.2449(11) 0.027(11) Uiso 1 1 d . . .
H115 H 0.401(3) 0.4172(15) 0.2847(11) 0.023(11) Uiso 1 1 d . . .
H116 H 0.553(3) 0.4173(17) 0.3201(13) 0.038(13) Uiso 1 1 d . . .
H117 H 0.707(3) 0.4266(17) 0.2962(13) 0.041(13) Uiso 1 1 d . . .
H118 H 0.715(3) 0.4292(14) 0.2312(10) 0.014(9) Uiso 1 1 d . . .
H123 H 0.793(3) 0.4253(17) 0.1268(12) 0.035(12) Uiso 1 1 d . . .
H124 H 0.888(3) 0.4252(18) 0.0723(12) 0.044(13) Uiso 1 1 d . . .
H125 H 0.793(3) 0.4211(18) 0.0142(13) 0.045(14) Uiso 1 1 d . . .
H126 H 0.622(3) 0.4260(15) 0.0090(11) 0.021(11) Uiso 1 1 d . . .

loop_
_atom_site_aniso_label
_atom_site_aniso_U_11
_atom_site_aniso_U_22
_atom_site_aniso_U_33
_atom_site_aniso_U_23
_atom_site_aniso_U_13
_atom_site_aniso_U_12
Si1 0.0231(6) 0.0232(6) 0.0244(6) 0.0055(5) -0.0035(5) 0.0065(5)
Si2 0.0227(6) 0.0203(6) 0.0223(6) 0.0005(5) 0.0013(5) -0.0020(5)
Si3 0.0217(5) 0.0143(5) 0.0108(5) 0.0012(4) 0.0005(4) 0.0020(4)
Si4 0.0141(5) 0.0112(5) 0.0074(5) -0.0003(4) 0.0004(4) 0.0011(4)
Si5 0.0114(5) 0.0115(5) 0.0092(5) 0.0004(4) -0.0008(4) 0.0003(4)
Si6 0.0131(5) 0.0120(5) 0.0093(5) 0.0003(4) -0.0003(4) -0.0002(4)
Si7 0.0208(5) 0.0117(5) 0.0083(5) 0.0014(4) 0.0018(4) 0.0009(4)
Si8 0.0253(6) 0.0149(5) 0.0122(5) 0.0012(4) 0.0019(4) 0.0005(4)
Si9 0.0274(6) 0.0226(6) 0.0254(6) 0.0023(5) 0.0015(5) -0.0067(5)
Si10 0.0258(6) 0.0259(6) 0.0249(6) 0.0069(5) -0.0006(5) 0.0085(5)
O1 0.0215(14) 0.0208(14) 0.0175(14) 0.0016(11) -0.0033(11) 0.0034(11)
O2 0.0219(14) 0.0190(14) 0.0174(14) -0.0022(11) 0.0016(11) 0.0015(11)
O3 0.0209(14) 0.0169(14) 0.0077(12) 0.0004(10) 0.0026(10) 0.0027(11)
O4 0.0150(13) 0.0127(13) 0.0142(13) 0.0009(10) 0.0018(10) 0.0016(10)
O5 0.0129(12) 0.0116(13) 0.0160(13) 0.0012(10) -0.0020(10) 0.0006(10)
O6 0.0190(13) 0.0102(13) 0.0123(12) 0.0011(10) 0.0003(10) -0.0006(10)
O7 0.0282(15) 0.0132(14) 0.0129(13) -0.0006(10) 0.0024(11) -0.0021(11)
O8 0.0307(16) 0.0258(15) 0.0211(15) -0.0012(12) 0.0018(12) -0.0046(13)
O9 0.0265(15) 0.0259(15) 0.0226(15) 0.0010(12) -0.0029(12) 0.0082(12)
N1 0.0207(16) 0.0083(15) 0.0100(15) -0.0026(12) 0.0014(13) -0.0025(12)
N2 0.0165(16) 0.0099(15) 0.0105(15) -0.0005(12) 0.0014(12) -0.0009(12)
N3 0.0188(16) 0.0100(15) 0.0104(15) -0.0016(12) 0.0006(13) 0.0001(12)
N4 0.0157(16) 0.0130(15) 0.0083(15) -0.0021(12) 0.0011(12) 0.0004(12)
N5 0.0220(17) 0.0130(16) 0.0105(15) -0.0013(12) -0.0008(13) -0.0008(13)
N6 0.0164(16) 0.0229(18) 0.0155(17) 0.0003(14) 0.0026(13) 0.0009(14)
N7 0.0206(17) 0.0137(16) 0.0129(16) -0.0002(12) -0.0011(13) -0.0012(13)
N8 0.0159(16) 0.0246(18) 0.0124(16) 0.0001(13) 0.0014(13) 0.0042(14)
N9 0.0140(15) 0.0103(15) 0.0115(15) -0.0013(12) -0.0007(12) -0.0001(12)
N10 0.0116(15) 0.0105(15) 0.0143(15) -0.0011(12) -0.0022(12) -0.0014(12)
N11 0.0135(15) 0.0104(15) 0.0116(15) 0.0007(12) -0.0036(12) 0.0005(12)
N12 0.0131(15) 0.0129(15) 0.0150(16) -0.0012(12) -0.0003(13) 0.0029(12)
N13 0.0176(16) 0.0095(15) 0.0160(16) 0.0013(12) -0.0005(13) 0.0003(13)
N14 0.0131(15) 0.0158(16) 0.0159(16) 0.0003(13) -0.0015(13) 0.0004(13)
N15 0.0158(16) 0.0098(15) 0.0157(16) 0.0009(12) 0.0023(13) 0.0004(12)
N16 0.0120(15) 0.0181(17) 0.0193(17) 0.0003(13) -0.0022(13) -0.0011(13)
N17 0.0176(16) 0.0120(15) 0.0131(16) -0.0005(12) -0.0002(13) -0.0015(13)
N18 0.0120(15) 0.0088(15) 0.0162(16) -0.0019(12) 0.0004(12) 0.0020(12)
N19 0.0180(16) 0.0124(15) 0.0121(15) 0.0000(12) 0.0006(13) -0.0016(13)
N20 0.0136(15) 0.0103(15) 0.0121(15) 0.0011(12) -0.0009(12) -0.0013(12)
N21 0.0167(16) 0.0140(16) 0.0153(16) 0.0005(13) -0.0008(13) 0.0016(13)
N22 0.0156(16) 0.0137(16) 0.0136(16) 0.0015(13) -0.0016(13) 0.0011(13)
N23 0.0158(16) 0.0142(16) 0.0133(16) -0.0017(12) -0.0020(13) -0.0028(13)
N24 0.0165(16) 0.0166(16) 0.0125(16) 0.0001(13) -0.0001(13) -0.0009(13)
N25 0.0228(17) 0.0132(16) 0.0103(15) 0.0011(12) 0.0019(13) 0.0003(13)
N26 0.0203(17) 0.0117(15) 0.0140(16) 0.0001(12) 0.0015(13) 0.0009(13)
N27 0.0212(17) 0.0106(15) 0.0102(15) 0.0000(12) -0.0008(13) -0.0033(13)
N28 0.0179(16) 0.0145(16) 0.0127(15) 0.0004(12) 0.0033(13) -0.0018(13)
N29 0.0286(19) 0.0154(16) 0.0130(16) -0.0001(13) 0.0026(14) 0.0006(14)
N30 0.0208(17) 0.0221(18) 0.0184(17) 0.0014(14) -0.0024(14) 0.0028(14)
N31 0.0225(17) 0.0136(16) 0.0135(16) -0.0015(13) 0.0030(14) 0.0008(13)
N32 0.0226(17) 0.0207(17) 0.0166(17) -0.0038(14) 0.0015(14) -0.0083(14)
C1 0.0177(19) 0.0082(17) 0.0138(19) 0.0004(14) -0.0026(15) 0.0034(15)
C2 0.019(2) 0.0142(19) 0.020(2) -0.0012(16) -0.0014(16) 0.0029(16)
C3 0.023(2) 0.029(2) 0.018(2) -0.0022(17) -0.0053(17) 0.0045(18)
C4 0.025(2) 0.060(3) 0.022(2) -0.004(2) -0.010(2) 0.007(2)
C5 0.015(2) 0.087(4) 0.026(3) -0.005(3) -0.0016(19) 0.001(2)
C6 0.019(2) 0.068(4) 0.024(3) -0.001(2) 0.001(2) 0.002(2)
C7 0.0137(19) 0.032(2) 0.018(2) -0.0033(17) -0.0030(16) 0.0029(17)
C8 0.0177(19) 0.018(2) 0.017(2) 0.0000(16) 0.0060(16) 0.0041(16)
C9 0.0174(19) 0.0140(19) 0.0132(18) 0.0006(15) 0.0026(15) 0.0021(15)
C10 0.024(2) 0.0108(18) 0.018(2) -0.0007(15) 0.0037(16) 0.0014(16)
C11 0.023(2) 0.015(2) 0.019(2) 0.0024(16) 0.0061(17) 0.0011(16)
C12 0.028(2) 0.020(2) 0.020(2) 0.0028(17) 0.0083(18) 0.0030(17)
C13 0.035(2) 0.019(2) 0.013(2) 0.0002(16) 0.0011(18) -0.0023(18)
C14 0.026(2) 0.015(2) 0.018(2) -0.0001(16) 0.0043(18) -0.0034(17)
C15 0.022(2) 0.0064(17) 0.0179(19) -0.0006(15) 0.0013(16) 0.0020(15)
C16 0.021(2) 0.0072(17) 0.0106(18) 0.0032(14) 0.0014(15) 0.0010(15)
C17 0.0212(19) 0.0073(17) 0.0111(18) 0.0003(14) -0.0014(15) 0.0006(15)
C18 0.023(2) 0.0115(19) 0.0166(19) -0.0031(15) -0.0011(16) 0.0016(16)
C19 0.020(2) 0.028(2) 0.018(2) -0.0061(17) -0.0054(17) 0.0037(17)
C20 0.024(2) 0.043(3) 0.027(2) -0.005(2) -0.012(2) 0.004(2)
C21 0.019(2) 0.052(3) 0.028(2) -0.006(2) -0.0051(19) 0.002(2)
C22 0.021(2) 0.042(3) 0.021(2) -0.0058(19) -0.0006(18) 0.0031(19)
C23 0.0162(19) 0.019(2) 0.017(2) -0.0040(16) -0.0053(16) 0.0042(16)
C24 0.019(2) 0.0147(19) 0.019(2) -0.0033(15) 0.0024(16) -0.0007(16)
C25 0.0182(19) 0.0149(19) 0.0136(19) 0.0012(15) -0.0005(15) 0.0021(15)
C26 0.020(2) 0.0146(19) 0.0161(19) -0.0019(15) 0.0008(16) -0.0004(16)
C27 0.025(2) 0.018(2) 0.017(2) -0.0018(16) 0.0031(17) 0.0015(17)
C28 0.031(2) 0.017(2) 0.019(2) 0.0027(16) 0.0085(18) 0.0024(17)
C29 0.038(2) 0.020(2) 0.013(2) 0.0021(16) 0.0061(18) 0.0051(18)
C30 0.024(2) 0.020(2) 0.0144(19) 0.0000(16) 0.0002(17) 0.0022(17)
C31 0.0183(19) 0.0110(18) 0.019(2) -0.0010(15) 0.0037(16) -0.0007(15)
C32 0.023(2) 0.0115(18) 0.0070(17) -0.0005(14) 0.0005(15) 0.0008(15)
C33 0.0171(19) 0.0085(17) 0.0138(18) 0.0007(14) -0.0022(15) 0.0002(15)
C34 0.020(2) 0.0088(18) 0.0171(19) -0.0011(15) -0.0028(16) 0.0016(15)
C35 0.027(2) 0.019(2) 0.017(2) 0.0014(16) -0.0006(18) 0.0014(18)
C36 0.031(2) 0.029(2) 0.017(2) 0.0009(17) -0.0082(18) 0.0047(19)
C37 0.024(2) 0.036(3) 0.022(2) 0.0032(19) -0.0160(19) 0.0007(19)
C38 0.018(2) 0.024(2) 0.023(2) -0.0003(17) -0.0054(18) -0.0004(17)
C39 0.019(2) 0.0114(18) 0.021(2) -0.0027(15) -0.0006(16) 0.0007(15)
C40 0.0138(18) 0.0092(17) 0.0185(19) -0.0024(15) -0.0010(15) 0.0004(14)
C41 0.0105(17) 0.0106(18) 0.0180(19) -0.0012(15) -0.0021(15) 0.0007(14)
C42 0.0142(19) 0.0156(19) 0.022(2) -0.0011(16) 0.0018(16) -0.0003(15)
C43 0.016(2) 0.037(3) 0.026(2) 0.0014(19) 0.0014(18) -0.0026(18)
C44 0.016(2) 0.045(3) 0.031(3) 0.000(2) 0.0050(19) 0.004(2)
C45 0.025(2) 0.029(2) 0.029(2) 0.0047(19) 0.014(2) 0.0008(18)
C46 0.022(2) 0.017(2) 0.022(2) 0.0003(16) 0.0054(18) 0.0000(16)
C47 0.0181(19) 0.0109(18) 0.021(2) 0.0005(15) 0.0022(16) -0.0024(15)
C48 0.0190(19) 0.0094(18) 0.0159(19) -0.0007(15) 0.0039(16) 0.0025(15)
C49 0.0186(19) 0.0086(18) 0.0122(18) -0.0009(14) 0.0002(15) -0.0003(15)
C50 0.022(2) 0.0107(18) 0.0168(19) 0.0003(15) -0.0026(16) 0.0005(15)
C51 0.024(2) 0.018(2) 0.015(2) -0.0010(16) -0.0027(17) -0.0011(17)
C52 0.035(2) 0.022(2) 0.015(2) 0.0004(17) -0.0033(18) -0.0001(18)
C53 0.024(2) 0.029(2) 0.023(2) -0.0014(18) -0.0100(19) -0.0006(18)
C54 0.017(2) 0.022(2) 0.020(2) 0.0000(17) -0.0046(17) -0.0006(16)
C55 0.0178(19) 0.0109(18) 0.0141(18) -0.0046(15) -0.0018(15) -0.0019(15)
C56 0.0154(19) 0.0129(18) 0.0152(19) -0.0001(15) -0.0030(15) -0.0001(15)
C57 0.0098(18) 0.0164(19) 0.021(2) 0.0005(16) -0.0010(15) -0.0013(15)
C58 0.0148(19) 0.0165(19) 0.0161(19) 0.0015(15) 0.0010(15) -0.0029(15)
C59 0.015(2) 0.041(3) 0.021(2) 0.0003(19) -0.0010(18) 0.0014(18)
C60 0.017(2) 0.044(3) 0.034(3) -0.003(2) 0.0076(19) 0.001(2)
C61 0.020(2) 0.031(2) 0.025(2) -0.0002(18) 0.0112(18) -0.0012(18)
C62 0.019(2) 0.0131(19) 0.021(2) -0.0017(16) 0.0020(17) -0.0028(16)
C63 0.0160(19) 0.0113(18) 0.019(2) -0.0009(15) 0.0013(16) 0.0004(15)
C64 0.0157(18) 0.0092(17) 0.0153(19) 0.0004(14) -0.0015(15) -0.0003(15)
C65 0.0149(18) 0.0105(18) 0.019(2) 0.0000(15) 0.0020(16) 0.0024(15)
C66 0.0179(19) 0.0146(19) 0.019(2) -0.0004(15) 0.0021(16) 0.0025(15)
C67 0.020(2) 0.027(2) 0.017(2) 0.0015(17) -0.0045(16) 0.0004(17)
C68 0.022(2) 0.045(3) 0.022(2) 0.003(2) -0.0105(19) -0.001(2)
C69 0.018(2) 0.041(3) 0.030(2) 0.004(2) -0.0039(19) 0.001(2)
C70 0.018(2) 0.039(3) 0.019(2) 0.0043(19) -0.0006(17) 0.0032(18)
C71 0.0153(19) 0.017(2) 0.019(2) -0.0005(16) -0.0008(16) 0.0008(16)
C72 0.0122(18) 0.0125(18) 0.0143(19) 0.0005(15) 0.0006(15) 0.0012(14)
C73 0.0175(19) 0.0083(17) 0.0153(19) 0.0023(14) 0.0007(15) -0.0013(15)
C74 0.024(2) 0.0102(18) 0.0165(19) -0.0003(15) 0.0023(16) -0.0024(15)
C75 0.024(2) 0.015(2) 0.020(2) -0.0018(16) 0.0046(18) -0.0006(17)
C76 0.028(2) 0.022(2) 0.020(2) -0.0034(17) 0.0118(19) -0.0004(18)
C77 0.032(2) 0.024(2) 0.013(2) -0.0005(17) 0.0043(18) -0.0001(18)
C78 0.028(2) 0.016(2) 0.016(2) 0.0025(16) -0.0002(17) 0.0008(17)
C79 0.021(2) 0.0079(18) 0.0179(19) 0.0005(15) 0.0026(16) 0.0014(15)
C80 0.020(2) 0.0101(18) 0.0110(18) 0.0022(14) -0.0023(15) 0.0001(15)
C81 0.0156(19) 0.0126(18) 0.0144(19) -0.0026(15) -0.0013(15) -0.0010(15)
C82 0.019(2) 0.0136(19) 0.018(2) -0.0017(15) -0.0012(16) -0.0040(16)
C83 0.020(2) 0.026(2) 0.016(2) -0.0011(17) -0.0030(17) 0.0020(17)
C84 0.020(2) 0.046(3) 0.023(2) -0.003(2) -0.0098(18) 0.002(2)
C85 0.018(2) 0.052(3) 0.030(2) -0.004(2) -0.0013(19) 0.005(2)
C86 0.022(2) 0.041(3) 0.019(2) 0.000(2) 0.0014(18) 0.0011(19)
C87 0.0140(19) 0.020(2) 0.018(2) -0.0030(16) -0.0028(15) -0.0043(16)
C88 0.0146(19) 0.0126(18) 0.020(2) 0.0010(15) -0.0004(16) -0.0027(15)
C89 0.0163(19) 0.0081(17) 0.0146(18) -0.0035(14) 0.0015(15) -0.0019(14)
C90 0.021(2) 0.0102(18) 0.0160(19) 0.0013(15) 0.0003(16) -0.0004(15)
C91 0.017(2) 0.019(2) 0.022(2) 0.0020(17) 0.0041(17) -0.0006(17)
C92 0.027(2) 0.019(2) 0.023(2) 0.0020(17) 0.0108(18) 0.0002(18)
C93 0.032(2) 0.024(2) 0.017(2) -0.0006(17) 0.0039(18) -0.0010(18)
C94 0.025(2) 0.018(2) 0.016(2) 0.0016(16) -0.0004(17) 0.0021(17)
C95 0.0200(19) 0.0105(18) 0.0165(19) 0.0015(15) 0.0011(15) 0.0003(15)
C96 0.0184(19) 0.0118(18) 0.0102(18) 0.0004(14) -0.0007(15) 0.0025(15)
C97 0.026(2) 0.0143(19) 0.0111(18) 0.0016(15) 0.0026(16) 0.0008(16)
C98 0.027(2) 0.014(2) 0.018(2) 0.0005(16) -0.0003(17) 0.0033(16)
C99 0.036(3) 0.026(2) 0.017(2) 0.0012(17) -0.0015(19) 0.0058(19)
C100 0.047(3) 0.037(3) 0.013(2) 0.0005(19) -0.001(2) 0.003(2)
C101 0.035(3) 0.037(3) 0.025(2) 0.003(2) -0.012(2) 0.001(2)
C102 0.029(2) 0.033(2) 0.022(2) 0.0041(19) -0.0012(19) 0.005(2)
C103 0.027(2) 0.018(2) 0.0154(19) 0.0019(16) -0.0010(17) 0.0006(17)
C104 0.026(2) 0.0140(19) 0.0128(19) 0.0042(15) -0.0009(16) -0.0001(16)
C105 0.021(2) 0.0132(19) 0.0153(19) -0.0009(15) 0.0003(16) 0.0015(15)
C106 0.021(2) 0.022(2) 0.022(2) -0.0022(17) 0.0052(17) 0.0011(17)
C107 0.022(2) 0.062(3) 0.027(2) 0.005(2) 0.0036(19) 0.000(2)
C108 0.020(2) 0.086(4) 0.031(3) 0.003(3) 0.007(2) 0.003(3)
C109 0.032(3) 0.057(3) 0.022(2) -0.004(2) 0.015(2) -0.003(2)
C110 0.029(2) 0.030(2) 0.017(2) -0.0045(18) 0.0076(18) -0.0050(19)
C111 0.024(2) 0.0126(19) 0.019(2) -0.0016(15) 0.0029(17) -0.0033(16)
C112 0.024(2) 0.0106(18) 0.0146(19) -0.0049(15) 0.0045(16) -0.0017(16)
C113 0.024(2) 0.0123(19) 0.0101(18) 0.0008(14) 0.0022(15) 0.0014(16)
C114 0.026(2) 0.016(2) 0.017(2) -0.0014(16) -0.0004(17) 0.0006(16)
C115 0.032(2) 0.022(2) 0.016(2) 0.0014(17) 0.0020(18) 0.0033(18)
C116 0.041(3) 0.039(3) 0.011(2) -0.0022(19) -0.0045(19) 0.003(2)
C117 0.036(3) 0.044(3) 0.019(2) -0.005(2) -0.013(2) -0.001(2)
C118 0.022(2) 0.037(3) 0.022(2) -0.0037(19) -0.0041(18) -0.0040(19)
C119 0.028(2) 0.018(2) 0.0130(19) -0.0041(16) 0.0008(17) -0.0037(17)
C120 0.020(2) 0.0147(19) 0.0172(19) -0.0007(15) -0.0011(16) -0.0039(16)
C121 0.021(2) 0.0153(19) 0.016(2) 0.0012(15) 0.0000(16) -0.0081(16)
C122 0.025(2) 0.016(2) 0.017(2) -0.0021(16) 0.0029(17) -0.0077(16)
C123 0.020(2) 0.039(3) 0.026(2) -0.002(2) 0.0044(19) -0.0087(19)
C124 0.024(2) 0.045(3) 0.035(3) -0.001(2) 0.008(2) -0.010(2)
C125 0.033(3) 0.035(3) 0.028(2) -0.008(2) 0.020(2) -0.012(2)
C126 0.031(2) 0.022(2) 0.018(2) -0.0012(17) 0.0050(19) -0.0062(18)
C127 0.025(2) 0.0103(18) 0.023(2) 0.0008(16) 0.0052(17) -0.0042(16)
C128 0.030(2) 0.0088(18) 0.0105(18) -0.0012(14) 0.0059(16) -0.0008(16)
C129 0.026(2) 0.039(3) 0.023(2) 0.0022(19) -0.0014(18) 0.009(2)
C130 0.047(3) 0.023(3) 0.079(4) -0.012(3) -0.014(3) 0.018(2)
C131 0.032(3) 0.076(4) 0.038(3) 0.030(3) 0.000(2) 0.014(3)
C132 0.033(2) 0.028(2) 0.024(2) 0.0025(18) -0.0069(19) -0.0035(19)
C133 0.031(3) 0.037(3) 0.049(3) 0.003(2) 0.009(2) -0.001(2)
C134 0.036(3) 0.021(2) 0.041(3) 0.000(2) -0.004(2) -0.0067(19)
C135 0.038(2) 0.018(2) 0.016(2) 0.0027(16) 0.0049(18) 0.0022(18)
C136 0.049(3) 0.020(2) 0.018(2) 0.0018(17) 0.007(2) -0.004(2)
C137 0.043(3) 0.030(3) 0.051(3) -0.007(2) 0.000(2) -0.014(2)
C138 0.039(3) 0.038(3) 0.040(3) 0.003(2) 0.010(2) -0.001(2)
C139 0.040(3) 0.043(3) 0.034(3) 0.013(2) -0.011(2) -0.012(2)
C140 0.035(3) 0.039(3) 0.027(2) 0.009(2) 0.004(2) 0.008(2)
C141 0.036(3) 0.062(3) 0.036(3) 0.029(3) 0.004(2) 0.015(2)
C142 0.047(3) 0.032(3) 0.049(3) -0.005(2) 0.002(2) 0.006(2)

loop_
_atom_type_symbol
_atom_type_description
_atom_type_scat_dispersion_real
_atom_type_scat_dispersion_imag
_atom_type_scat_source
C C 0.0033 0.0016 'International Tables Vol C Tables 4.2.6.8 and 6.1.1.4'
H H 0.0000 0.0000 'International Tables Vol C Tables 4.2.6.8 and 6.1.1.4'
N N 0.0061 0.0033 'International Tables Vol C Tables 4.2.6.8 and 6.1.1.4'
O O 0.0106 0.0060 'International Tables Vol C Tables 4.2.6.8 and 6.1.1.4'
Si Si 0.0817 0.0704 'International Tables Vol C Tables 4.2.6.8 and 6.1.1.4'

loop_
_geom_angle_atom_site_label_1
_geom_angle_atom_site_label_2
_geom_angle_atom_site_label_3
_geom_angle
O1 Si1 C131 108.57(19)
O1 Si1 C129 108.31(17)
C131 Si1 C129 109.5(2)
O1 Si1 C130 108.55(18)
C131 Si1 C130 111.4(3)
C129 Si1 C130 110.4(2)
O2 Si2 C132 110.67(17)
O2 Si2 C133 110.50(18)
C132 Si2 C133 108.0(2)
O2 Si2 C134 105.94(17)
C132 Si2 C134 109.8(2)
C133 Si2 C134 111.9(2)
O3 Si3 O1 110.10(14)
O3 Si3 O2 108.81(14)
O1 Si3 O2 107.04(14)
O3 Si3 C135 112.86(16)
O1 Si3 C135 108.35(17)
O2 Si3 C135 109.50(17)
O4 Si4 O3 178.47(13)
O4 Si4 N3 90.82(12)
O3 Si4 N3 89.94(12)
O4 Si4 N4 90.06(12)
O3 Si4 N4 88.61(12)
N3 Si4 N4 90.37(13)
O4 Si4 N1 91.82(12)
O3 Si4 N1 87.44(12)
N3 Si4 N1 177.34(13)
N4 Si4 N1 90.02(13)
O4 Si4 N2 91.19(12)
O3 Si4 N2 90.14(12)
N3 Si4 N2 89.82(13)
N4 Si4 N2 178.73(13)
N1 Si4 N2 89.73(13)
O4 Si5 O5 179.72(15)
O4 Si5 N12 90.67(13)
O5 Si5 N12 89.57(13)
O4 Si5 N10 88.78(12)
O5 Si5 N10 90.97(12)
N12 Si5 N10 179.46(14)
O4 Si5 N11 89.29(12)
O5 Si5 N11 90.86(12)
N12 Si5 N11 90.16(13)
N10 Si5 N11 89.84(13)
O4 Si5 N9 90.37(12)
O5 Si5 N9 89.48(12)
N12 Si5 N9 90.09(13)
N10 Si5 N9 89.90(12)
N11 Si5 N9 179.58(15)
O5 Si6 O6 179.65(15)
O5 Si6 N19 90.01(12)
O6 Si6 N19 90.13(12)
O5 Si6 N17 90.53(12)
O6 Si6 N17 89.34(12)
N19 Si6 N17 179.45(15)
O5 Si6 N20 90.71(13)
O6 Si6 N20 89.62(12)
N19 Si6 N20 90.12(13)
N17 Si6 N20 89.72(13)
O5 Si6 N18 89.00(12)
O6 Si6 N18 90.67(12)
N19 Si6 N18 89.90(13)
N17 Si6 N18 90.27(13)
N20 Si6 N18 179.71(14)
O6 Si7 O7 177.61(14)
O6 Si7 N27 90.61(12)
O7 Si7 N27 87.06(12)
O6 Si7 N28 91.06(13)
O7 Si7 N28 88.40(13)
N27 Si7 N28 90.16(13)
O6 Si7 N26 90.71(13)
O7 Si7 N26 89.85(13)
N27 Si7 N26 90.29(13)
N28 Si7 N26 178.17(14)
O6 Si7 N25 90.98(13)
O7 Si7 N25 91.35(13)
N27 Si7 N25 178.35(14)
N28 Si7 N25 90.21(13)
N26 Si7 N25 89.28(13)
O7 Si8 O8 109.66(14)
O7 Si8 O9 108.02(15)
O8 Si8 O9 107.43(15)
O7 Si8 C136 113.67(17)
O8 Si8 C136 109.34(17)
O9 Si8 C136 108.52(18)
O8 Si9 C137 106.56(19)
O8 Si9 C138 110.48(19)
C137 Si9 C138 112.0(2)
O8 Si9 C139 111.12(18)
C137 Si9 C139 108.5(2)
C138 Si9 C139 108.2(2)
O9 Si10 C140 107.55(18)
O9 Si10 C141 109.13(19)
C140 Si10 C141 110.1(2)
O9 Si10 C142 108.43(19)
C140 Si10 C142 110.2(2)
C141 Si10 C142 111.3(2)
Si3 O1 Si1 144.06(18)
Si2 O2 Si3 139.67(17)
Si3 O3 Si4 150.98(16)
Si4 O4 Si5 177.99(17)
Si6 O5 Si5 180.0(2)
Si7 O6 Si6 176.70(17)
Si8 O7 Si7 151.91(17)
Si8 O8 Si9 145.20(19)
Si8 O9 Si10 148.8(2)
C1 N1 C8 107.7(3)
C1 N1 Si4 125.9(2)
C8 N1 Si4 126.3(2)
C16 N2 C9 107.1(3)
C16 N2 Si4 126.4(2)
C9 N2 Si4 126.5(2)
C17 N3 C24 107.3(3)
C17 N3 Si4 126.4(2)
C24 N3 Si4 126.3(2)
C32 N4 C25 107.4(3)
C32 N4 Si4 126.3(2)
C25 N4 Si4 126.1(2)
C1 N5 C32 120.8(3)
C8 N6 C9 121.2(3)
C17 N7 C16 121.6(3)
C24 N8 C25 122.4(3)
C40 N9 C33 107.7(3)
C40 N9 Si5 126.7(2)
C33 N9 Si5 125.6(2)
C48 N10 C41 107.6(3)
C48 N10 Si5 126.4(2)
C41 N10 Si5 126.0(2)
C49 N11 C56 107.3(3)
C49 N11 Si5 126.4(2)
C56 N11 Si5 126.3(2)
C64 N12 C57 106.8(3)
C64 N12 Si5 126.8(2)
C57 N12 Si5 126.4(2)
C33 N13 C64 121.9(3)
C41 N14 C40 122.4(3)
C49 N15 C48 121.6(3)
C56 N16 C57 122.4(3)
C65 N17 C72 107.8(3)
C65 N17 Si6 126.5(2)
C72 N17 Si6 125.7(2)
C73 N18 C80 107.4(3)
C73 N18 Si6 126.3(2)
C80 N18 Si6 126.2(2)
C81 N19 C88 107.5(3)
C81 N19 Si6 126.7(2)
C88 N19 Si6 125.8(2)
C89 N20 C96 106.9(3)
C89 N20 Si6 126.7(2)
C96 N20 Si6 126.5(2)
C96 N21 C65 121.0(3)
C72 N22 C73 121.4(3)
C80 N23 C81 121.8(3)
C88 N24 C89 121.6(3)
C104 N25 C97 107.0(3)
C104 N25 Si7 127.1(2)
C97 N25 Si7 125.8(3)
C105 N26 C112 107.7(3)
C105 N26 Si7 127.0(2)
C112 N26 Si7 125.3(2)
C113 N27 C120 107.5(3)
C113 N27 Si7 126.1(2)
C120 N27 Si7 126.5(2)
C121 N28 C128 107.1(3)
C121 N28 Si7 126.5(2)
C128 N28 Si7 126.3(2)
C128 N29 C97 122.1(3)
C105 N30 C104 121.3(3)
C112 N31 C113 121.3(3)
C121 N32 C120 121.9(3)
N5 C1 N1 128.4(3)
N5 C1 C2 121.8(3)
N1 C1 C2 109.7(3)
C3 C2 C7 120.8(4)
C3 C2 C1 132.7(4)
C7 C2 C1 106.4(3)
C4 C3 C2 117.4(4)
C4 C3 H3 121.3
C2 C3 H3 121.3
C3 C4 C5 121.4(4)
C3 C4 H4 119(3)
C5 C4 H4 119(3)
C6 C5 C4 121.1(4)
C6 C5 H5 119(3)
C4 C5 H5 120(3)
C5 C6 C7 117.8(4)
C5 C6 H6 122(3)
C7 C6 H6 120(3)
C6 C7 C2 121.2(4)
C6 C7 C8 132.5(4)
C2 C7 C8 106.3(3)
N6 C8 N1 128.2(3)
N6 C8 C7 122.0(3)
N1 C8 C7 109.8(3)
N6 C9 N2 127.8(3)
N6 C9 C10 122.4(3)
N2 C9 C10 109.9(3)
C11 C10 C15 121.2(3)
C11 C10 C9 132.6(4)
C15 C10 C9 106.1(3)
C12 C11 C10 117.1(4)
C12 C11 H11 126(3)
C10 C11 H11 117(3)
C11 C12 C13 121.5(4)
C11 C12 H12 118(2)
C13 C12 H12 121(2)
C14 C13 C12 121.0(4)
C14 C13 H13 123(2)
C12 C13 H13 116(2)
C13 C14 C15 117.7(4)
C13 C14 H14 121(2)
C15 C14 H14 121(2)
C14 C15 C10 121.5(3)
C14 C15 C16 132.2(3)
C10 C15 C16 106.4(3)
N7 C16 N2 127.6(3)
N7 C16 C15 121.9(3)
N2 C16 C15 110.5(3)
N7 C17 N3 127.9(3)
N7 C17 C18 122.3(3)
N3 C17 C18 109.8(3)
C23 C18 C19 121.8(4)
C23 C18 C17 106.3(3)
C19 C18 C17 131.8(4)
C20 C19 C18 116.8(4)
C20 C19 H19 121.6
C18 C19 H19 121.6
C19 C20 C21 121.7(4)
C19 C20 H20 119(2)
C21 C20 H20 119(2)
C22 C21 C20 121.1(4)
C22 C21 H21 119(3)
C20 C21 H21 120(3)
C21 C22 C23 117.4(4)
C21 C22 H22 122(2)
C23 C22 H22 121(2)
C18 C23 C22 121.1(3)
C18 C23 C24 107.8(3)
C22 C23 C24 131.0(4)
N8 C24 N3 127.3(3)
N8 C24 C23 123.8(3)
N3 C24 C23 108.8(3)
N8 C25 N4 127.4(3)
N8 C25 C26 122.7(3)
N4 C25 C26 109.8(3)
C31 C26 C27 121.2(3)
C31 C26 C25 106.5(3)
C27 C26 C25 132.4(3)
C28 C27 C26 116.9(4)
C28 C27 H27 123(2)
C26 C27 H27 120(2)
C27 C28 C29 121.8(4)
C27 C28 H28 121(2)
C29 C28 H28 118(2)
C30 C29 C28 121.3(4)
C30 C29 H29 119(2)
C28 C29 H29 119(2)
C29 C30 C31 116.9(4)
C29 C30 H30 122(2)
C31 C30 H30 121(2)
C30 C31 C26 121.9(3)
C30 C31 C32 131.9(3)
C26 C31 C32 106.2(3)
N5 C32 N4 128.3(3)
N5 C32 C31 121.6(3)
N4 C32 C31 110.1(3)
N13 C33 N9 128.5(3)
N13 C33 C34 122.1(3)
N9 C33 C34 109.4(3)
C39 C34 C35 122.3(3)
C39 C34 C33 106.3(3)
C35 C34 C33 131.4(4)
C36 C35 C34 117.0(4)
C36 C35 H35 117(3)
C34 C35 H35 126(3)
C35 C36 C37 120.8(4)
C35 C36 H36 119.6
C37 C36 H36 119.6
C38 C37 C36 121.9(4)
C38 C37 H37 118(2)
C36 C37 H37 120(2)
C37 C38 C39 117.0(4)
C37 C38 H38 125(3)
C39 C38 H38 118(3)
C34 C39 C38 121.0(4)
C34 C39 C40 106.9(3)
C38 C39 C40 132.0(4)
N14 C40 N9 127.0(3)
N14 C40 C39 123.4(3)
N9 C40 C39 109.6(3)
N14 C41 N10 128.0(3)
N14 C41 C42 122.9(3)
N10 C41 C42 109.0(3)
C47 C42 C43 121.6(4)
C47 C42 C41 107.0(3)
C43 C42 C41 131.4(4)
C42 C43 C44 117.4(4)
C42 C43 H43 121(3)
C44 C43 H43 122(3)
C43 C44 C45 121.1(4)
C43 C44 H44 120(2)
C45 C44 H44 119(2)
C46 C45 C44 121.6(4)
C46 C45 H45 116(2)
C44 C45 H45 122(2)
C45 C46 C47 117.1(4)
C45 C46 H46 123(2)
C47 C46 H46 120(2)
C42 C47 C46 121.3(3)
C42 C47 C48 106.6(3)
C46 C47 C48 132.2(4)
N15 C48 N10 127.9(3)
N15 C48 C47 122.3(3)
N10 C48 C47 109.7(3)
N15 C49 N11 127.8(3)
N15 C49 C50 122.5(3)
N11 C49 C50 109.6(3)
C55 C50 C51 121.8(3)
C55 C50 C49 106.6(3)
C51 C50 C49 131.5(4)
C52 C51 C50 116.7(4)
C52 C51 H51 122(3)
C50 C51 H51 121(3)
C51 C52 C53 121.7(4)
C51 C52 H52 119(2)
C53 C52 H52 119(2)
C54 C53 C52 121.1(4)
C54 C53 H53 124(2)
C52 C53 H53 115(2)
C53 C54 C55 117.6(4)
C53 C54 H54 123(2)
C55 C54 H54 120(2)
C50 C55 C54 121.0(3)
C50 C55 C56 107.2(3)
C54 C55 C56 131.8(3)
N16 C56 N11 127.2(3)
N16 C56 C55 123.4(3)
N11 C56 C55 109.3(3)
N16 C57 N12 127.4(3)
N16 C57 C58 122.6(3)
N12 C57 C58 109.9(3)
C63 C58 C59 121.2(3)
C63 C58 C57 106.8(3)
C59 C58 C57 132.0(3)
C60 C59 C58 118.0(4)
C60 C59 H59 121(3)
C58 C59 H59 121(3)
C59 C60 C61 120.8(4)
C59 C60 H60 127(3)
C61 C60 H60 112(3)
C62 C61 C60 122.0(4)
C62 C61 H61 117(3)
C60 C61 H61 120(3)
C61 C62 C63 116.5(4)
C61 C62 H62 124(2)
C63 C62 H62 120(2)
C58 C63 C62 121.5(3)
C58 C63 C64 106.5(3)
C62 C63 C64 132.0(3)
N13 C64 N12 127.2(3)
N13 C64 C63 122.9(3)
N12 C64 C63 109.9(3)
N21 C65 N17 128.4(3)
N21 C65 C66 121.6(3)
N17 C65 C66 110.0(3)
C71 C66 C67 121.3(3)
C71 C66 C65 105.8(3)
C67 C66 C65 132.9(4)
C68 C67 C66 117.4(4)
C68 C67 H67 121.3
C66 C67 H67 121.3
C67 C68 C69 121.2(4)
C67 C68 H68 117(3)
C69 C68 H68 122(3)
C70 C69 C68 121.6(4)
C70 C69 H69 125(2)
C68 C69 H69 114(2)
C69 C70 C71 117.4(4)
C69 C70 H70 125(2)
C71 C70 H70 117(2)
C66 C71 C70 121.1(4)
C66 C71 C72 107.3(3)
C70 C71 C72 131.6(4)
N22 C72 N17 128.6(3)
N22 C72 C71 122.2(3)
N17 C72 C71 109.2(3)
N22 C73 N18 127.7(3)
N22 C73 C74 122.4(3)
N18 C73 C74 109.8(3)
C75 C74 C79 121.6(3)
C75 C74 C73 132.2(4)
C79 C74 C73 106.1(3)
C76 C75 C74 116.9(4)
C76 C75 H75 122(2)
C74 C75 H75 121(2)
C75 C76 C77 121.7(4)
C75 C76 H76 118(3)
C77 C76 H76 120(3)
C78 C77 C76 121.2(4)
C78 C77 H77 117(2)
C76 C77 H77 122(2)
C77 C78 C79 117.6(4)
C77 C78 H78 121.2
C79 C78 H78 121.2
C78 C79 C74 121.0(3)
C78 C79 C80 132.0(3)
C74 C79 C80 107.0(3)
N23 C80 N18 127.4(3)
N23 C80 C79 122.9(3)
N18 C80 C79 109.7(3)
N23 C81 N19 127.9(3)
N23 C81 C82 122.1(3)
N19 C81 C82 110.0(3)
C87 C82 C83 121.0(4)
C87 C82 C81 106.3(3)
C83 C82 C81 132.6(4)
C84 C83 C82 117.3(4)
C84 C83 H83 123(3)
C82 C83 H83 120(3)
C83 C84 C85 121.7(4)
C83 C84 H84 117(2)
C85 C84 H84 121(2)
C86 C85 C84 120.3(4)
C86 C85 H85 122(3)
C84 C85 H85 118(3)
C85 C86 C87 118.0(4)
C85 C86 H86 121(3)
C87 C86 H86 121(3)
C82 C87 C86 121.6(4)
C82 C87 C88 106.9(3)
C86 C87 C88 131.5(4)
N24 C88 N19 128.6(3)
N24 C88 C87 122.1(3)
N19 C88 C87 109.3(3)
N24 C89 N20 127.2(3)
N24 C89 C90 122.6(3)
N20 C89 C90 110.2(3)
C91 C90 C95 120.8(3)
C91 C90 C89 132.6(3)
C95 C90 C89 106.6(3)
C92 C91 C90 117.7(4)
C92 C91 H91 121(3)
C90 C91 H91 122(3)
C91 C92 C93 121.7(4)
C91 C92 H92 118(3)
C93 C92 H92 120(3)
C94 C93 C92 120.6(4)
C94 C93 H93 124(3)
C92 C93 H93 116(3)
C95 C94 C93 117.3(4)
C95 C94 H94 121(2)
C93 C94 H94 121(2)
C94 C95 C90 121.9(3)
C94 C95 C96 131.9(3)
C90 C95 C96 106.2(3)
N21 C96 N20 127.8(3)
N21 C96 C95 122.1(3)
N20 C96 C95 110.1(3)
N29 C97 N25 127.6(3)
N29 C97 C98 122.5(3)
N25 C97 C98 109.9(3)
C99 C98 C103 122.5(4)
C99 C98 C97 131.3(4)
C103 C98 C97 106.1(3)
C98 C99 C100 116.7(4)
C98 C99 H99 120(3)
C100 C99 H99 123(3)
C99 C100 C101 121.0(4)
C99 C100 H100 121(2)
C101 C100 H100 118(2)
C102 C101 C100 122.0(4)
C102 C101 H101 118(3)
C100 C101 H101 120(3)
C101 C102 C103 116.6(4)
C101 C102 H102 125(2)
C103 C102 H102 118(2)
C98 C103 C102 121.1(4)
C98 C103 C104 106.6(3)
C102 C103 C104 132.2(4)
N30 C104 N25 127.4(3)
N30 C104 C103 122.3(3)
N25 C104 C103 110.3(3)
N30 C105 N26 127.7(3)
N30 C105 C106 122.7(3)
N26 C105 C106 109.6(3)
C111 C106 C107 121.1(4)
C111 C106 C105 106.7(3)
C107 C106 C105 132.3(4)
C108 C107 C106 117.3(4)
C108 C107 H107 121.4
C106 C107 H107 121.4
C107 C108 C109 120.9(4)
C107 C108 H108 115(3)
C109 C108 H108 123(3)
C110 C109 C108 122.2(4)
C110 C109 H109 115(3)
C108 C109 H109 122(3)
C109 C110 C111 116.2(4)
C109 C110 H110 127(2)
C111 C110 H110 116(2)
C106 C111 C110 122.3(4)
C106 C111 C112 106.9(3)
C110 C111 C112 130.8(4)
N31 C112 N26 128.5(3)
N31 C112 C111 122.3(3)
N26 C112 C111 109.0(3)
N31 C113 N27 127.8(3)
N31 C113 C114 122.4(3)
N27 C113 C114 109.7(3)
C115 C114 C119 122.0(4)
C115 C114 C113 131.5(4)
C119 C114 C113 106.5(3)
C116 C115 C114 116.6(4)
C116 C115 H115 123(2)
C114 C115 H115 120(2)
C115 C116 C117 121.7(4)
C115 C116 H116 118(3)
C117 C116 H116 121(3)
C118 C117 C116 121.3(4)
C118 C117 H117 118(3)
C116 C117 H117 120(3)
C117 C118 C119 117.6(4)
C117 C118 H118 123(2)
C119 C118 H118 119(2)
C118 C119 C114 120.7(4)
C118 C119 C120 132.5(4)
C114 C119 C120 106.8(3)
N32 C120 N27 127.2(3)
N32 C120 C119 123.2(3)
N27 C120 C119 109.5(3)
N32 C121 N28 127.4(3)
N32 C121 C122 122.7(3)
N28 C121 C122 109.8(3)
C127 C122 C123 120.6(4)
C127 C122 C121 106.7(3)
C123 C122 C121 132.6(4)
C124 C123 C122 118.2(4)
C124 C123 H123 125(3)
C122 C123 H123 117(3)
C123 C124 C125 121.0(4)
C123 C124 H124 122(3)
C125 C124 H124 117(3)
C126 C125 C124 121.2(4)
C126 C125 H125 115(3)
C124 C125 H125 123(3)
C125 C126 C127 117.4(4)
C125 C126 H126 124(2)
C127 C126 H126 118(2)
C122 C127 C126 121.5(4)
C122 C127 C128 106.8(3)
C126 C127 C128 131.7(4)
N29 C128 N28 127.5(3)
N29 C128 C127 123.0(3)
N28 C128 C127 109.5(3)
Si1 C129 H1AA 109.5
Si1 C129 H1AB 109.5
H1AA C129 H1AB 109.5
Si1 C129 H1AC 109.5
H1AA C129 H1AC 109.5
H1AB C129 H1AC 109.5
Si1 C130 H2AA 109.5
Si1 C130 H2AB 109.5
H2AA C130 H2AB 109.5
Si1 C130 H2AC 109.5
H2AA C130 H2AC 109.5
H2AB C130 H2AC 109.5
Si1 C131 H3AA 109.5
Si1 C131 H3AB 109.5
H3AA C131 H3AB 109.5
Si1 C131 H3AC 109.5
H3AA C131 H3AC 109.5
H3AB C131 H3AC 109.5
Si2 C132 H4AA 109.5
Si2 C132 H4AB 109.5
H4AA C132 H4AB 109.5
Si2 C132 H4AC 109.5
H4AA C132 H4AC 109.5
H4AB C132 H4AC 109.5
Si2 C133 H5AA 109.5
Si2 C133 H5AB 109.5
H5AA C133 H5AB 109.5
Si2 C133 H5AC 109.5
H5AA C133 H5AC 109.5
H5AB C133 H5AC 109.5
Si2 C134 H6AA 109.5
Si2 C134 H6AB 109.5
H6AA C134 H6AB 109.5
Si2 C134 H6AC 109.5
H6AA C134 H6AC 109.5
H6AB C134 H6AC 109.5
Si3 C135 H7AA 109.5
Si3 C135 H7AB 109.5
H7AA C135 H7AB 109.5
Si3 C135 H7AC 109.5
H7AA C135 H7AC 109.5
H7AB C135 H7AC 109.5
Si8 C136 H8AA 109.5
Si8 C136 H8AB 109.5
H8AA C136 H8AB 109.5
Si8 C136 H8AC 109.5
H8AA C136 H8AC 109.5
H8AB C136 H8AC 109.5
Si9 C137 H9AA 109.5
Si9 C137 H9AB 109.5
H9AA C137 H9AB 109.5
Si9 C137 H9AC 109.5
H9AA C137 H9AC 109.5
H9AB C137 H9AC 109.5
Si9 C138 H1BA 109.5
Si9 C138 H1BB 109.5
H1BA C138 H1BB 109.5
Si9 C138 H1BC 109.5
H1BA C138 H1BC 109.5
H1BB C138 H1BC 109.5
Si9 C139 H2BA 109.5
Si9 C139 H2BB 109.5
H2BA C139 H2BB 109.5
Si9 C139 H2BC 109.5
H2BA C139 H2BC 109.5
H2BB C139 H2BC 109.5
Si10 C140 H3BA 109.5
Si10 C140 H3BB 109.5
H3BA C140 H3BB 109.5
Si10 C140 H3BC 109.5
H3BA C140 H3BC 109.5
H3BB C140 H3BC 109.5
Si10 C141 H4BA 109.5
Si10 C141 H4BB 109.5
H4BA C141 H4BB 109.5
Si10 C141 H4BC 109.5
H4BA C141 H4BC 109.5
H4BB C141 H4BC 109.5
Si10 C142 H5BA 109.5
Si10 C142 H5BB 109.5
H5BA C142 H5BB 109.5
Si10 C142 H5BC 109.5
H5BA C142 H5BC 109.5
H5BB C142 H5BC 109.5
C144 C143 H6BA 109.5
C144 C143 H6BB 109.5
H6BA C143 H6BB 109.5
C144 C143 H6BC 109.5
H6BA C143 H6BC 109.5
H6BB C143 H6BC 109.5
C149 C144 C145 120.8(8)
C149 C144 C143 120.7(7)
C145 C144 C143 118.6(7)
C146 C145 C144 117.9(8)
C146 C145 H145 121.0
C144 C145 H145 121.0
C147 C146 C145 122.1(9)
C147 C146 H146 119.0
C145 C146 H146 119.0
C146 C147 C148 119.3(10)
C146 C147 H147 120.3
C148 C147 H147 120.4
C147 C148 C149 120.1(8)
C147 C148 H148 119.9
C149 C148 H148 119.9
C148 C149 C144 119.7(7)
C148 C149 H149 120.1
C144 C149 H149 120.1
C151 C150 H7BA 109.5
C151 C150 H7BB 109.5
H7BA C150 H7BB 109.5
C151 C150 H7BC 109.4
H7BA C150 H7BC 109.5
H7BB C150 H7BC 109.5
C152 C151 C156 121.8(15)
C152 C151 C150 120.1(14)
C156 C151 C150 118.1(15)
C151 C152 C153 119.2(14)
C151 C152 H152 120.4
C153 C152 H152 120.4
C152 C153 C154 120.1(17)
C152 C153 H153 120.0
C154 C153 H153 120.0
C155 C154 C153 119(2)
C155 C154 H154 120.3
C153 C154 H154 120.3
C156 C155 C154 123.2(18)
C156 C155 H155 118.4
C154 C155 H155 118.4
C155 C156 C151 116.1(15)
C155 C156 H156 122.0
C151 C156 H156 122.0

loop_
_geom_bond_atom_site_label_1
_geom_bond_atom_site_label_2
_geom_bond_distance
Si1 O1 1.639(3)
Si1 C131 1.855(5)
Si1 C129 1.855(4)
Si1 C130 1.861(5)
Si2 O2 1.635(3)
Si2 C132 1.855(4)
Si2 C133 1.858(5)
Si2 C134 1.864(4)
Si3 O3 1.596(3)
Si3 O1 1.625(3)
Si3 O2 1.636(3)
Si3 C135 1.845(4)
Si4 O4 1.656(3)
Si4 O3 1.705(3)
Si4 N3 1.921(3)
Si4 N4 1.921(3)
Si4 N1 1.928(3)
Si4 N2 1.933(3)
Si5 O4 1.663(3)
Si5 O5 1.672(3)
Si5 N12 1.926(3)
Si5 N10 1.930(3)
Si5 N11 1.932(3)
Si5 N9 1.942(3)
Si6 O5 1.650(3)
Si6 O6 1.674(3)
Si6 N19 1.925(3)
Si6 N17 1.930(3)
Si6 N20 1.933(3)
Si6 N18 1.935(3)
Si7 O6 1.645(3)
Si7 O7 1.710(3)
Si7 N27 1.918(3)
Si7 N28 1.920(3)
Si7 N26 1.923(3)
Si7 N25 1.932(3)
Si8 O7 1.589(3)
Si8 O8 1.620(3)
Si8 O9 1.624(3)
Si8 C136 1.860(4)
Si9 O8 1.635(3)
Si9 C137 1.856(5)
Si9 C138 1.865(5)
Si9 C139 1.868(4)
Si10 O9 1.627(3)
Si10 C140 1.852(5)
Si10 C141 1.853(4)
Si10 C142 1.865(5)
N1 C1 1.368(4)
N1 C8 1.377(5)
N2 C16 1.368(4)
N2 C9 1.376(5)
N3 C17 1.376(4)
N3 C24 1.385(5)
N4 C32 1.360(4)
N4 C25 1.379(5)
N5 C1 1.320(5)
N5 C32 1.332(5)
N6 C8 1.323(5)
N6 C9 1.329(5)
N7 C17 1.321(5)
N7 C16 1.327(5)
N8 C24 1.313(5)
N8 C25 1.326(5)
N9 C40 1.371(4)
N9 C33 1.372(5)
N10 C48 1.372(4)
N10 C41 1.383(4)
N11 C49 1.374(4)
N11 C56 1.385(4)
N12 C64 1.377(5)
N12 C57 1.382(4)
N13 C33 1.322(5)
N13 C64 1.330(4)
N14 C41 1.315(5)
N14 C40 1.331(5)
N15 C49 1.323(5)
N15 C48 1.326(5)
N16 C56 1.320(5)
N16 C57 1.326(5)
N17 C65 1.364(5)
N17 C72 1.378(5)
N18 C73 1.371(5)
N18 C80 1.385(4)
N19 C81 1.371(5)
N19 C88 1.379(5)
N20 C89 1.377(4)
N20 C96 1.377(4)
N21 C96 1.330(5)
N21 C65 1.330(5)
N22 C72 1.322(5)
N22 C73 1.333(5)
N23 C80 1.325(5)
N23 C81 1.327(5)
N24 C88 1.322(5)
N24 C89 1.329(5)
N25 C104 1.364(5)
N25 C97 1.380(5)
N26 C105 1.372(5)
N26 C112 1.376(5)
N27 C113 1.376(5)
N27 C120 1.385(5)
N28 C121 1.379(5)
N28 C128 1.383(4)
N29 C128 1.321(5)
N29 C97 1.325(5)
N30 C105 1.325(5)
N30 C104 1.335(5)
N31 C112 1.317(5)
N31 C113 1.320(5)
N32 C121 1.324(5)
N32 C120 1.328(5)
C1 C2 1.455(5)
C2 C3 1.388(5)
C2 C7 1.397(5)
C3 C4 1.384(6)
C3 H3 0.9300
C4 C5 1.390(7)
C4 H4 0.90(4)
C5 C6 1.379(6)
C5 H5 0.92(4)
C6 C7 1.381(6)
C6 H6 0.94(5)
C7 C8 1.449(5)
C9 C10 1.454(5)
C10 C11 1.395(5)
C10 C15 1.396(5)
C11 C12 1.387(5)
C11 H11 0.99(5)
C12 C13 1.406(6)
C12 H12 1.00(4)
C13 C14 1.382(6)
C13 H13 0.99(4)
C14 C15 1.387(5)
C14 H14 0.94(4)
C15 C16 1.444(5)
C17 C18 1.448(5)
C18 C23 1.377(5)
C18 C19 1.400(5)
C19 C20 1.376(6)
C19 H19 0.9300
C20 C21 1.403(6)
C20 H20 0.96(4)
C21 C22 1.379(6)
C21 H21 1.09(5)
C22 C23 1.400(6)
C22 H22 1.07(4)
C23 C24 1.443(5)
C25 C26 1.447(5)
C26 C31 1.392(5)
C26 C27 1.396(5)
C27 C28 1.380(5)
C27 H27 1.05(4)
C28 C29 1.400(6)
C28 H28 1.05(4)
C29 C30 1.385(6)
C29 H29 1.00(4)
C30 C31 1.386(5)
C30 H30 0.91(4)
C31 C32 1.456(5)
C33 C34 1.455(5)
C34 C39 1.386(5)
C34 C35 1.390(5)
C35 C36 1.388(6)
C35 H35 0.90(4)
C36 C37 1.403(6)
C36 H36 0.9300
C37 C38 1.385(6)
C37 H37 0.95(4)
C38 C39 1.394(5)
C38 H38 0.97(5)
C39 C40 1.444(5)
C41 C42 1.453(5)
C42 C47 1.384(5)
C42 C43 1.385(5)
C43 C44 1.387(6)
C43 H43 0.97(4)
C44 C45 1.394(6)
C44 H44 0.92(4)
C45 C46 1.383(6)
C45 H45 0.94(4)
C46 C47 1.395(5)
C46 H46 0.99(4)
C47 C48 1.452(5)
C49 C50 1.452(5)
C50 C55 1.379(5)
C50 C51 1.398(5)
C51 C52 1.387(6)
C51 H51 0.94(5)
C52 C53 1.398(6)
C52 H52 0.98(4)
C53 C54 1.378(6)
C53 H53 0.96(4)
C54 C55 1.400(5)
C54 H54 1.04(4)
C55 C56 1.445(5)
C57 C58 1.438(5)
C58 C63 1.388(5)
C58 C59 1.389(5)
C59 C60 1.375(6)
C59 H59 0.93(4)
C60 C61 1.405(6)
C60 H60 1.00(5)
C61 C62 1.381(5)
C61 H61 0.89(4)
C62 C63 1.405(5)
C62 H62 0.97(4)
C63 C64 1.445(5)
C65 C66 1.456(5)
C66 C71 1.390(5)
C66 C67 1.396(5)
C67 C68 1.384(6)
C67 H67 0.9300
C68 C69 1.393(6)
C68 H68 0.98(5)
C69 C70 1.382(6)
C69 H69 0.95(4)
C70 C71 1.395(5)
C70 H70 0.93(4)
C71 C72 1.444(5)
C73 C74 1.456(5)
C74 C75 1.392(5)
C74 C79 1.395(5)
C75 C76 1.378(6)
C75 H75 0.97(4)
C76 C77 1.401(6)
C76 H76 0.93(4)
C77 C78 1.378(6)
C77 H77 0.95(4)
C78 C79 1.388(5)
C78 H78 0.9300
C79 C80 1.439(5)
C81 C82 1.450(5)
C82 C87 1.388(5)
C82 C83 1.394(5)
C83 C84 1.390(6)
C83 H83 0.92(5)
C84 C85 1.402(6)
C84 H84 1.00(4)
C85 C86 1.387(6)
C85 H85 1.04(5)
C86 C87 1.387(6)
C86 H86 0.87(4)
C87 C88 1.452(5)
C89 C90 1.441(5)
C90 C91 1.393(5)
C90 C95 1.396(5)
C91 C92 1.374(6)
C91 H91 0.89(4)
C92 C93 1.411(6)
C92 H92 0.92(4)
C93 C94 1.392(6)
C93 H93 1.01(5)
C94 C95 1.387(5)
C94 H94 0.96(4)
C95 C96 1.447(5)
C97 C98 1.452(5)
C98 C99 1.386(5)
C98 C103 1.387(5)
C99 C100 1.391(6)
C99 H99 1.02(5)
C100 C101 1.406(7)
C100 H100 0.98(4)
C101 C102 1.386(6)
C101 H101 1.00(5)
C102 C103 1.400(6)
C102 H102 0.95(4)
C103 C104 1.448(5)
C105 C106 1.448(5)
C106 C111 1.379(5)
C106 C107 1.391(6)
C107 C108 1.389(6)
C107 H107 0.9300
C108 C109 1.391(7)
C108 H108 0.96(4)
C109 C110 1.383(6)
C109 H109 0.87(5)
C110 C111 1.393(5)
C110 H110 1.02(4)
C111 C112 1.456(5)
C113 C114 1.453(5)
C114 C115 1.395(5)
C114 C119 1.396(5)
C115 C116 1.381(6)
C115 H115 1.02(4)
C116 C117 1.399(6)
C116 H116 0.91(5)
C117 C118 1.380(6)
C117 H117 1.00(5)
C118 C119 1.390(5)
C118 H118 1.02(4)
C119 C120 1.447(5)
C121 C122 1.443(5)
C122 C127 1.390(5)
C122 C123 1.394(6)
C123 C124 1.368(6)
C123 H123 0.99(4)
C124 C125 1.410(6)
C124 H124 1.05(5)
C125 C126 1.377(6)
C125 H125 0.96(5)
C126 C127 1.396(5)
C126 H126 0.95(4)
C127 C128 1.447(5)
C129 H1AA 0.9600
C129 H1AB 0.9600
C129 H1AC 0.9600
C130 H2AA 0.9600
C130 H2AB 0.9600
C130 H2AC 0.9600
C131 H3AA 0.9600
C131 H3AB 0.9600
C131 H3AC 0.9600
C132 H4AA 0.9600
C132 H4AB 0.9600
C132 H4AC 0.9600
C133 H5AA 0.9600
C133 H5AB 0.9600
C133 H5AC 0.9600
C134 H6AA 0.9600
C134 H6AB 0.9600
C134 H6AC 0.9600
C135 H7AA 0.9600
C135 H7AB 0.9600
C135 H7AC 0.9600
C136 H8AA 0.9600
C136 H8AB 0.9600
C136 H8AC 0.9600
C137 H9AA 0.9600
C137 H9AB 0.9600
C137 H9AC 0.9600
C138 H1BA 0.9600
C138 H1BB 0.9600
C138 H1BC 0.9600
C139 H2BA 0.9600
C139 H2BB 0.9600
C139 H2BC 0.9600
C140 H3BA 0.9600
C140 H3BB 0.9600
C140 H3BC 0.9600
C141 H4BA 0.9600
C141 H4BB 0.9600
C141 H4BC 0.9600
C142 H5BA 0.9600
C142 H5BB 0.9600
C142 H5BC 0.9600
C143 C144 1.510(10)
C143 H6BA 0.9600
C143 H6BB 0.9600
C143 H6BC 0.9600
C144 C149 1.388(10)
C144 C145 1.399(10)
C145 C146 1.383(11)
C145 H145 0.9300
C146 C147 1.381(13)
C146 H146 0.9300
C147 C148 1.384(13)
C147 H147 0.9300
C148 C149 1.387(11)
C148 H148 0.9300
C149 H149 0.9300
C150 C151 1.51(2)
C150 H7BA 0.9600
C150 H7BB 0.9600
C150 H7BC 0.9600
C151 C152 1.35(2)
C151 C156 1.43(2)
C152 C153 1.37(2)
C152 H152 0.9300
C153 C154 1.37(2)
C153 H153 0.9300
C154 C155 1.36(2)
C154 H154 0.9300
C155 C156 1.34(2)
C155 H155 0.9300
C156 H156 0.9300
